data_4349590
loop_
_publ_author_name
'Rosado Piquer, L.'
'Jim\'enez Romero, E.'
'Lan, Y.'
'Wernsdorfer, W.'
'Arom\'i, G.'
'Sa\~nudo, E. C.'

_publ_section_title
;
 Hybrid molecular-inorganic materials: a heterometallic [Ni4Tb] complex
 grafted on superparamagnetic iron oxide nanoparticles
;
_journal_issue 4
_journal_name_full 'Inorganic Chemistry Frontiers'
_journal_page_first 595
_journal_paper_doi 10.1039/C6QI00468G
_journal_volume 4
_journal_year 2017
_chemical_formula_moiety '[C98 H128 Cl4 N5 Ni4 O23 Tb], 8(C H4 O)'
_chemical_formula_sum 'C106 H160 Cl4 N5 Ni4 O31 Tb'
_chemical_formula_weight 2535.95
_space_group_IT_number 14
_space_group_name_Hall '-P 2ybc'
_space_group_name_H-M_alt 'P 1 21/c 1'
_symmetry_cell_setting monoclinic
_symmetry_space_group_name_H-M 'P 1 21/c 1'
_atom_sites_solution_hydrogens geom
_atom_sites_solution_primary direct
_atom_sites_solution_secondary difmap
_audit_creation_method SHELXL-97
_audit_update_record
;
2016-10-31 deposited with the CCDC.
2016-12-26 downloaded from the CCDC.
;
_cell_angle_alpha 90.00
_cell_angle_beta 115.982(2)
_cell_angle_gamma 90.00
_cell_formula_units_Z 4
_cell_length_a 20.3895(7)
_cell_length_b 33.1075(12)
_cell_length_c 21.0870(8)
_cell_measurement_reflns_used 7547
_cell_measurement_temperature 101(2)
_cell_measurement_theta_max 21.86
_cell_measurement_theta_min 2.18
_cell_volume 12796.0(8)
_computing_cell_refinement APEXII
_computing_data_collection APEXII
_computing_data_reduction APEXII_SAINT
_computing_structure_refinement 'SHELXL-97 (Sheldrick, 2008)'
_computing_structure_solution 'SHELXS-97 (Sheldrick, 2008)'
_diffrn_ambient_temperature 101(2)
_diffrn_measured_fraction_theta_full 0.994
_diffrn_measured_fraction_theta_max 0.994
_diffrn_measurement_device_type 'Bruker Smart APEX II'
_diffrn_measurement_method 'phi and omega scans'
_diffrn_radiation_monochromator graphite
_diffrn_radiation_source 'Mo microsource'
_diffrn_radiation_type MoK\a
_diffrn_radiation_wavelength 0.71073
_diffrn_reflns_av_R_equivalents 0.0777
_diffrn_reflns_av_sigmaI/netI 0.0829
_diffrn_reflns_limit_h_max 21
_diffrn_reflns_limit_h_min -21
_diffrn_reflns_limit_k_max 35
_diffrn_reflns_limit_k_min -35
_diffrn_reflns_limit_l_max 22
_diffrn_reflns_limit_l_min -20
_diffrn_reflns_number 60016
_diffrn_reflns_theta_full 22.26
_diffrn_reflns_theta_max 22.26
_diffrn_reflns_theta_min 1.11
_exptl_absorpt_coefficient_mu 1.276
_exptl_absorpt_correction_T_max 0.9228
_exptl_absorpt_correction_T_min 0.7763
_exptl_absorpt_correction_type multi-scan
_exptl_absorpt_process_details APEXII-SADABS
_exptl_crystal_colour GREEN
_exptl_crystal_density_diffrn 1.316
_exptl_crystal_density_method 'not measured'
_exptl_crystal_description PLATE
_exptl_crystal_F_000 5296
_exptl_crystal_size_max 0.21
_exptl_crystal_size_mid 0.13
_exptl_crystal_size_min 0.06
_refine_diff_density_max 1.987
_refine_diff_density_min -1.274
_refine_diff_density_rms 0.243
_refine_ls_extinction_method none
_refine_ls_goodness_of_fit_ref 1.070
_refine_ls_hydrogen_treatment constr
_refine_ls_matrix_type full
_refine_ls_number_parameters 1524
_refine_ls_number_reflns 16145
_refine_ls_number_restraints 969
_refine_ls_restrained_S_all 1.052
_refine_ls_R_factor_all 0.1268
_refine_ls_R_factor_gt 0.0772
_refine_ls_shift/su_max 0.001
_refine_ls_shift/su_mean 0.000
_refine_ls_structure_factor_coef Fsqd
_refine_ls_weighting_details 'calc w=1/[\s^2^(Fo^2^)+(0.1321P)^2^+51.1989P] where P=(Fo^2^+2Fc^2^)/3'
_refine_ls_weighting_scheme calc
_refine_ls_wR_factor_gt 0.2043
_refine_ls_wR_factor_ref 0.2481
_reflns_number_gt 10609
_reflns_number_total 16145
_reflns_threshold_expression >2sigma(I)
_cod_data_source_file c6qi00468g2.cif
_cod_data_source_block 630lr022_0m
_cod_depositor_comments
;
The following automatic conversions were performed:

data item '_symmetry_cell_setting' value 'MONOCLINIC' was changed to
'monoclinic' in accordance with the
/home/saulius/struct/COD-crude-data/automatic-downloads/DataCite-retrospective/RSC/depositions/lib/dictionaries/cif_core.dic
dictionary named 'cif_core.dic' version 2.4.2 last updated on
2011-04-26.

Automatic conversion script
Id: cif_fix_values 6909 2019-04-08 15:41:33Z antanas 
;
_cod_original_sg_symbol_H-M P2(1)/c
_cod_database_code 4349590

loop_
_symmetry_equiv_pos_as_xyz
'x, y, z'
'-x, y+1/2, -z+1/2'
'-x, -y, -z'
'x, -y-1/2, z-1/2'

loop_
_atom_site_label
_atom_site_type_symbol
_atom_site_fract_x
_atom_site_fract_y
_atom_site_fract_z
_atom_site_U_iso_or_equiv
_atom_site_adp_type
_atom_site_occupancy
_atom_site_symmetry_multiplicity
_atom_site_calc_flag
_atom_site_refinement_flags
_atom_site_disorder_assembly
_atom_site_disorder_group
Tb1 Tb 0.13411(3) 0.259177(16) 0.12101(3) 0.0410(2) Uani 1 1 d . . .
Ni1 Ni 0.03780(7) 0.33251(4) -0.00319(7) 0.0414(4) Uani 1 1 d . . .
Ni2 Ni 0.21949(7) 0.36287(4) 0.12792(7) 0.0423(4) Uani 1 1 d . . .
Ni3 Ni 0.06394(7) 0.36346(4) 0.14224(7) 0.0425(4) Uani 1 1 d . . .
Ni4 Ni 0.24022(8) 0.31884(4) 0.26323(7) 0.0460(4) Uani 1 1 d . . .
O1 O 0.2312(3) 0.30604(19) 0.1662(4) 0.0405(17) Uani 1 1 d . . .
O2 O 0.0445(3) 0.31088(19) 0.0890(3) 0.0383(16) Uani 1 1 d . . .
O3 O 0.1339(3) 0.3010(2) 0.0274(3) 0.0394(17) Uani 1 1 d . . .
O4 O 0.1015(4) 0.3770(2) 0.0638(4) 0.0452(18) Uani 1 1 d . . .
O5 O 0.1841(4) 0.3693(2) 0.2094(4) 0.0457(18) Uani 1 1 d . . .
O6 O 0.1403(4) 0.2913(2) 0.2245(4) 0.0453(18) Uani 1 1 d . . .
O7 O 0.2369(6) 0.3370(3) 0.3567(5) 0.088(3) Uani 1 1 d DU . .
O8 O 0.2157(5) 0.2271(3) 0.0785(5) 0.069(2) Uani 1 1 d . . .
O1A O 0.0485(5) 0.2227(3) 0.1538(5) 0.064(2) Uani 1 1 d . . .
O2A O 0.1184(5) 0.1836(2) 0.1207(5) 0.074(3) Uani 1 1 d . . .
O3A O -0.0553(8) 0.1953(4) 0.1746(8) 0.050(4) Uani 0.50 1 d P A 1
H3AA H -0.0288 0.2132 0.1694 0.075 Uiso 0.50 1 calc PR A 1
O4A O 0.1232(18) 0.1073(8) 0.1316(16) 0.179(14) Uani 0.50 1 d P A 2
H4AA H 0.1378 0.1299 0.1250 0.269 Uiso 0.50 1 calc PR A 2
O1B O 0.0345(4) 0.2364(2) 0.0127(4) 0.052(2) Uani 1 1 d . . .
O2B O -0.0227(4) 0.2866(2) -0.0615(4) 0.0501(19) Uani 1 1 d . . .
O3B O -0.0171(8) 0.1664(4) -0.0120(8) 0.129(5) Uani 1 1 d . . .
H3BA H 0.0128 0.1848 0.0094 0.193 Uiso 1 1 calc R . .
O1C O 0.2960(4) 0.2682(2) 0.3084(4) 0.051(2) Uani 1 1 d . . .
O2C O 0.2312(5) 0.2256(2) 0.2215(5) 0.056(2) Uani 1 1 d . . .
O3C O 0.2599(7) 0.1505(3) 0.2439(6) 0.093(3) Uani 1 1 d . . .
H3C H 0.2354 0.1713 0.2253 0.139 Uiso 1 1 calc R . .
O1D O 0.3377(4) 0.3465(3) 0.2934(4) 0.068(2) Uani 1 1 d . . .
O2D O 0.3240(4) 0.3730(2) 0.1893(4) 0.055(2) Uani 1 1 d . . .
O3D O 0.4496(12) 0.3663(8) 0.4042(12) 0.129(10) Uani 0.50 1 d P B 1
H3D H 0.4079 0.3573 0.3779 0.194 Uiso 0.50 1 calc PR B 1
O4D O 0.4722(12) 0.3179(12) 0.3716(16) 0.20(2) Uani 0.50 1 d P C 2
H4D H 0.4266 0.3155 0.3509 0.304 Uiso 0.50 1 calc PR C 2
O1E O -0.0383(4) 0.3817(2) 0.0820(4) 0.054(2) Uani 1 1 d . . .
O2E O -0.0566(4) 0.3638(2) -0.0262(4) 0.0478(19) Uani 1 1 d . . .
O3E O -0.1825(5) 0.3710(3) -0.1269(5) 0.090(3) Uani 1 1 d . . .
H3E H -0.1388 0.3636 -0.1055 0.135 Uiso 1 1 calc R . .
Cl1 Cl 0.32314(19) 0.39695(11) 0.0436(2) 0.0783(10) Uani 1 1 d . . .
Cl2 Cl 0.30403(19) 0.47007(10) 0.1503(2) 0.0956(14) Uani 1 1 d . . .
Cl3 Cl 0.0024(2) 0.47276(11) 0.1581(2) 0.0935(13) Uani 1 1 d . . .
Cl4 Cl -0.0404(2) 0.38792(11) 0.22882(19) 0.0796(11) Uani 1 1 d . . .
N1 N 0.2272(5) 0.3425(3) 0.0364(4) 0.045(2) Uani 1 1 d . . .
N2 N 0.1899(5) 0.4230(3) 0.0944(5) 0.055(3) Uani 1 1 d . . .
N3 N 0.1066(6) 0.4186(3) 0.1956(5) 0.060(3) Uani 1 1 d . . .
N4 N 0.0516(5) 0.3338(3) 0.2245(4) 0.047(2) Uani 1 1 d . . .
N5 N 0.0492(6) 0.3579(3) -0.0862(5) 0.059(3) Uani 1 1 d . . .
C1 C 0.1837(6) 0.3105(4) 0.0081(6) 0.050(3) Uani 1 1 d . . .
C2 C 0.1928(7) 0.2872(4) -0.0455(7) 0.069(4) Uani 1 1 d . . .
H2A H 0.1643 0.2636 -0.0643 0.082 Uiso 1 1 calc R . .
C3 C 0.2412(8) 0.2988(5) -0.0688(8) 0.092(5) Uani 1 1 d . . .
H3A H 0.2471 0.2833 -0.1038 0.111 Uiso 1 1 calc R . .
C4 C 0.2824(8) 0.3328(5) -0.0426(7) 0.089(5) Uani 1 1 d . . .
H4A H 0.3154 0.3422 -0.0602 0.106 Uiso 1 1 calc R . .
C5 C 0.2739(7) 0.3526(4) 0.0098(6) 0.062(4) Uani 1 1 d . . .
C6 C 0.1184(7) 0.4156(3) 0.0573(6) 0.053(3) Uani 1 1 d . . .
C7 C 0.0685(7) 0.4441(3) 0.0156(7) 0.060(3) Uani 1 1 d . . .
H7A H 0.0190 0.4376 -0.0137 0.072 Uiso 1 1 calc R . .
C8 C 0.0961(8) 0.4827(4) 0.0198(8) 0.074(4) Uani 1 1 d . . .
H8B H 0.0638 0.5036 -0.0067 0.089 Uiso 1 1 calc R . .
C9 C 0.1679(8) 0.4919(4) 0.0604(8) 0.077(4) Uani 1 1 d . . .
H9A H 0.1857 0.5187 0.0630 0.092 Uiso 1 1 calc R . .
C10 C 0.2125(7) 0.4611(3) 0.0969(7) 0.069(4) Uani 1 1 d . . .
C11 C 0.1764(7) 0.4055(4) 0.2296(6) 0.058(3) Uani 1 1 d . . .
C12 C 0.2299(9) 0.4287(4) 0.2781(9) 0.095(5) Uani 1 1 d . . .
H12A H 0.2782 0.4187 0.3030 0.114 Uiso 1 1 calc R . .
C13 C 0.2122(11) 0.4671(6) 0.2902(11) 0.138(8) Uani 1 1 d . . .
H13A H 0.2488 0.4842 0.3230 0.166 Uiso 1 1 calc R . .
C14 C 0.1419(12) 0.4807(5) 0.2549(11) 0.128(8) Uani 1 1 d . . .
H14A H 0.1290 0.5070 0.2639 0.153 Uiso 1 1 calc R . .
C15 C 0.0915(9) 0.4564(4) 0.2074(8) 0.085(5) Uani 1 1 d . . .
C16 C 0.0898(6) 0.2993(3) 0.2449(6) 0.046(3) Uani 1 1 d . . .
C17 C 0.0740(7) 0.2703(4) 0.2871(6) 0.058(3) Uani 1 1 d . . .
H17A H 0.0993 0.2453 0.2992 0.070 Uiso 1 1 calc R . .
C18 C 0.0223(8) 0.2793(4) 0.3098(7) 0.076(4) Uani 1 1 d . . .
H18A H 0.0119 0.2608 0.3385 0.092 Uiso 1 1 calc R . .
C19 C -0.0149(7) 0.3158(4) 0.2903(6) 0.071(4) Uani 1 1 d . . .
H19A H -0.0509 0.3228 0.3055 0.085 Uiso 1 1 calc R . .
C20 C 0.0019(7) 0.3412(4) 0.2488(6) 0.056(3) Uani 1 1 d . . .
C21 C 0.286(2) 0.3220(16) 0.4263(16) 0.46(4) Uani 1 1 d DU . .
H21A H 0.2772 0.3365 0.4623 0.694 Uiso 1 1 calc R . .
H21B H 0.3367 0.3263 0.4343 0.694 Uiso 1 1 calc R . .
H21C H 0.2776 0.2931 0.4291 0.694 Uiso 1 1 calc R . .
C22 C 0.0740(9) 0.3716(5) -0.1189(7) 0.088(5) Uani 1 1 d . . .
C23 C 0.1102(11) 0.3893(7) -0.1618(9) 0.149(9) Uani 1 1 d . . .
H23A H 0.1632 0.3897 -0.1333 0.223 Uiso 1 1 calc R . .
H23B H 0.0927 0.4170 -0.1758 0.223 Uiso 1 1 calc R . .
H23C H 0.0982 0.3729 -0.2040 0.223 Uiso 1 1 calc R . .
C1A C 0.0651(9) 0.1877(4) 0.1417(8) 0.076(4) Uani 1 1 d . . .
C2A C 0.0297(5) 0.1518(2) 0.1525(5) 0.077(4) Uani 1 1 d GU A .
C3A C -0.0291(6) 0.1566(2) 0.1685(6) 0.096(5) Uani 1 1 d GU . .
H100 H -0.0448 0.1830 0.1734 0.143 Uiso 0.50 1 calc PR A 2
C4A C -0.0649(5) 0.1229(4) 0.1772(6) 0.108(6) Uani 1 1 d GDU A .
C5A C -0.0420(6) 0.0844(3) 0.1700(6) 0.111(6) Uani 1 1 d GU . .
H5AA H -0.0665 0.0614 0.1759 0.133 Uiso 1 1 calc R A .
C6A C 0.0168(6) 0.0796(2) 0.1540(6) 0.096(5) Uani 1 1 d GDU A .
C7A C 0.0527(5) 0.1133(3) 0.1452(6) 0.084(4) Uani 1 1 d GU . .
H101 H 0.0929 0.1100 0.1343 0.127 Uiso 0.50 1 calc PR A 1
C8A C 0.0345(8) 0.0360(3) 0.1407(8) 0.109(6) Uani 1 1 d DU . .
C9A C -0.0380(9) 0.0148(7) 0.0898(10) 0.204(12) Uani 1 1 d DU A .
H9AA H -0.0726 0.0154 0.1106 0.306 Uiso 1 1 calc R . .
H9AB H -0.0278 -0.0133 0.0826 0.306 Uiso 1 1 calc R . .
H9AC H -0.0591 0.0289 0.0444 0.306 Uiso 1 1 calc R . .
C10A C 0.0672(12) 0.0123(7) 0.2105(9) 0.210(12) Uani 1 1 d DU A .
H10A H 0.1131 0.0249 0.2431 0.315 Uiso 1 1 calc R . .
H10B H 0.0765 -0.0157 0.2013 0.315 Uiso 1 1 calc R . .
H10C H 0.0328 0.0124 0.2315 0.315 Uiso 1 1 calc R . .
C11A C 0.0878(10) 0.0343(7) 0.1066(11) 0.184(10) Uani 1 1 d DU A .
H11A H 0.1336 0.0477 0.1375 0.276 Uiso 1 1 calc R . .
H11B H 0.0660 0.0481 0.0608 0.276 Uiso 1 1 calc R . .
H11C H 0.0976 0.0060 0.0998 0.276 Uiso 1 1 calc R . .
C12A C -0.1368(7) 0.1291(5) 0.1851(8) 0.135(7) Uani 1 1 d DU . .
C13A C -0.1734(12) 0.0883(4) 0.1851(11) 0.187(10) Uani 1 1 d DU A .
H13B H -0.1395 0.0714 0.2238 0.280 Uiso 1 1 calc R . .
H13C H -0.1862 0.0745 0.1401 0.280 Uiso 1 1 calc R . .
H13D H -0.2176 0.0930 0.1913 0.280 Uiso 1 1 calc R . .
C14A C -0.1186(9) 0.1513(5) 0.2551(8) 0.132(7) Uani 1 1 d DU A .
H14B H -0.0826 0.1356 0.2943 0.198 Uiso 1 1 calc R . .
H14C H -0.1631 0.1543 0.2616 0.198 Uiso 1 1 calc R . .
H14D H -0.0985 0.1780 0.2540 0.198 Uiso 1 1 calc R . .
C15A C -0.1940(11) 0.1548(6) 0.1232(8) 0.176(10) Uani 1 1 d DU A .
H15A H -0.2376 0.1588 0.1309 0.263 Uiso 1 1 calc R . .
H15B H -0.2074 0.1406 0.0784 0.263 Uiso 1 1 calc R . .
H15C H -0.1728 0.1811 0.1214 0.263 Uiso 1 1 calc R . .
C1B C -0.0173(6) 0.2505(4) -0.0427(7) 0.049(3) Uani 1 1 d . . .
C2B C -0.0754(6) 0.2220(4) -0.0875(7) 0.049(3) Uani 1 1 d . . .
C3B C -0.0748(7) 0.1826(5) -0.0702(7) 0.062(4) Uani 1 1 d . . .
C4B C -0.1272(8) 0.1542(5) -0.1111(9) 0.080(4) Uani 1 1 d . . .
C5B C -0.1811(8) 0.1700(5) -0.1720(9) 0.085(5) Uani 1 1 d . . .
H5BA H -0.2171 0.1518 -0.2024 0.101 Uiso 1 1 calc R . .
C6B C -0.1879(8) 0.2088(5) -0.1927(9) 0.087(5) Uani 1 1 d . D .
C7B C -0.1318(7) 0.2365(5) -0.1481(8) 0.086(5) Uani 1 1 d . . .
H7BA H -0.1338 0.2643 -0.1603 0.129 Uiso 1 1 calc R . .
C8B C -0.1246(12) 0.1103(6) -0.0911(10) 0.116(7) Uani 1 1 d . . .
C9B C -0.1262(13) 0.1047(6) -0.0192(11) 0.156(9) Uani 1 1 d . . .
H9BA H -0.1715 0.1161 -0.0214 0.234 Uiso 1 1 calc R . .
H9BB H -0.0843 0.1185 0.0175 0.234 Uiso 1 1 calc R . .
H9BC H -0.1239 0.0758 -0.0081 0.234 Uiso 1 1 calc R . .
C10B C -0.0504(14) 0.0900(6) -0.0782(11) 0.146(9) Uani 1 1 d . . .
H10D H -0.0103 0.1038 -0.0394 0.219 Uiso 1 1 calc R . .
H10E H -0.0433 0.0920 -0.1212 0.219 Uiso 1 1 calc R . .
H10F H -0.0512 0.0615 -0.0661 0.219 Uiso 1 1 calc R . .
C11B C -0.1820(13) 0.0851(6) -0.1459(13) 0.178(11) Uani 1 1 d . . .
H11D H -0.2302 0.0957 -0.1554 0.266 Uiso 1 1 calc R . .
H11E H -0.1778 0.0572 -0.1292 0.266 Uiso 1 1 calc R . .
H11F H -0.1756 0.0857 -0.1894 0.266 Uiso 1 1 calc R . .
C12B C -0.2492(9) 0.2229(5) -0.2648(8) 0.119(6) Uani 1 1 d DU . .
C13B C -0.2128(17) 0.2317(11) -0.3143(16) 0.124(13) Uani 0.50 1 d PDU D 1
H13E H -0.1709 0.2496 -0.2904 0.187 Uiso 0.50 1 calc PR D 1
H13F H -0.2482 0.2447 -0.3575 0.187 Uiso 0.50 1 calc PR D 1
H13G H -0.1963 0.2063 -0.3264 0.187 Uiso 0.50 1 calc PR D 1
C14B C -0.3058(17) 0.1886(8) -0.2977(19) 0.142(15) Uani 0.50 1 d PDU D 1
H14E H -0.3453 0.1980 -0.3420 0.214 Uiso 0.50 1 calc PR D 1
H14F H -0.3259 0.1810 -0.2648 0.214 Uiso 0.50 1 calc PR D 1
H14G H -0.2819 0.1651 -0.3069 0.214 Uiso 0.50 1 calc PR D 1
C15B C -0.2884(18) 0.2613(8) -0.258(2) 0.133(14) Uani 0.50 1 d PDU D 1
H15D H -0.2549 0.2843 -0.2462 0.200 Uiso 0.50 1 calc PR D 1
H15E H -0.3040 0.2575 -0.2205 0.200 Uiso 0.50 1 calc PR D 1
H15F H -0.3312 0.2665 -0.3027 0.200 Uiso 0.50 1 calc PR D 1
C16B C -0.253(2) 0.1947(9) -0.3245(16) 0.144(15) Uani 0.50 1 d PDU D 2
H16A H -0.2573 0.1667 -0.3119 0.216 Uiso 0.50 1 calc PR D 2
H16B H -0.2089 0.1978 -0.3313 0.216 Uiso 0.50 1 calc PR D 2
H16C H -0.2960 0.2017 -0.3683 0.216 Uiso 0.50 1 calc PR D 2
C17B C -0.246(2) 0.2673(6) -0.284(2) 0.147(16) Uani 0.50 1 d PDU D 2
H17B H -0.2391 0.2844 -0.2437 0.220 Uiso 0.50 1 calc PR D 2
H17C H -0.2914 0.2746 -0.3247 0.220 Uiso 0.50 1 calc PR D 2
H17D H -0.2047 0.2711 -0.2957 0.220 Uiso 0.50 1 calc PR D 2
C18B C -0.3177(19) 0.2162(14) -0.252(2) 0.22(3) Uani 0.50 1 d PDU D 2
H18B H -0.3190 0.1881 -0.2378 0.333 Uiso 0.50 1 calc PR D 2
H18C H -0.3617 0.2220 -0.2953 0.333 Uiso 0.50 1 calc PR D 2
H18D H -0.3157 0.2343 -0.2143 0.333 Uiso 0.50 1 calc PR D 2
C1C C 0.2841(7) 0.2334(4) 0.2810(8) 0.053(3) Uani 1 1 d . . .
C2C C 0.3345(7) 0.2002(4) 0.3201(7) 0.063(4) Uani 1 1 d . . .
C3C C 0.3204(10) 0.1610(5) 0.3008(10) 0.077(4) Uani 1 1 d . . .
C4C C 0.3658(12) 0.1302(6) 0.3374(10) 0.099(6) Uani 1 1 d . . .
C5C C 0.4244(13) 0.1385(6) 0.3924(12) 0.112(7) Uani 1 1 d . . .
H5CA H 0.4557 0.1169 0.4176 0.134 Uiso 1 1 calc R . .
C6C C 0.4452(10) 0.1790(7) 0.4179(10) 0.113(7) Uani 1 1 d . . .
C7C C 0.3970(8) 0.2105(5) 0.3797(8) 0.082(4) Uani 1 1 d . . .
H7CA H 0.4073 0.2378 0.3945 0.099 Uiso 1 1 calc R . .
C8C C 0.3504(13) 0.0855(6) 0.3184(12) 0.130(8) Uani 1 1 d . . .
C9C C 0.4085(14) 0.0570(6) 0.3714(13) 0.187(12) Uani 1 1 d . . .
H9CA H 0.4564 0.0636 0.3738 0.281 Uiso 1 1 calc R . .
H9CB H 0.3961 0.0290 0.3560 0.281 Uiso 1 1 calc R . .
H9CC H 0.4099 0.0605 0.4182 0.281 Uiso 1 1 calc R . .
C10C C 0.2797(16) 0.0740(5) 0.3172(13) 0.175(12) Uani 1 1 d . . .
H10G H 0.2408 0.0909 0.2830 0.263 Uiso 1 1 calc R . .
H10H H 0.2820 0.0779 0.3642 0.263 Uiso 1 1 calc R . .
H10I H 0.2695 0.0455 0.3036 0.263 Uiso 1 1 calc R . .
C11C C 0.3509(15) 0.0786(6) 0.2503(12) 0.188(12) Uani 1 1 d . . .
H11G H 0.3118 0.0943 0.2139 0.282 Uiso 1 1 calc R . .
H11H H 0.3432 0.0498 0.2385 0.282 Uiso 1 1 calc R . .
H11I H 0.3980 0.0870 0.2527 0.282 Uiso 1 1 calc R . .
C12C C 0.5173(12) 0.1894(8) 0.4818(12) 0.140(8) Uani 1 1 d . . .
C13C C 0.5149(16) 0.1651(10) 0.5447(12) 0.252(18) Uani 1 1 d . . .
H13H H 0.5604 0.1696 0.5875 0.378 Uiso 1 1 calc R . .
H13I H 0.5095 0.1363 0.5333 0.378 Uiso 1 1 calc R . .
H13J H 0.4735 0.1744 0.5527 0.378 Uiso 1 1 calc R . .
C14C C 0.5808(13) 0.1775(10) 0.4725(14) 0.216(14) Uani 1 1 d . . .
H14H H 0.5798 0.1908 0.4306 0.324 Uiso 1 1 calc R . .
H14I H 0.5807 0.1482 0.4666 0.324 Uiso 1 1 calc R . .
H14J H 0.6251 0.1855 0.5141 0.324 Uiso 1 1 calc R . .
C15C C 0.5185(14) 0.2310(8) 0.5043(13) 0.209(15) Uani 1 1 d . . .
H15G H 0.5198 0.2492 0.4682 0.313 Uiso 1 1 calc R . .
H15H H 0.5619 0.2354 0.5489 0.313 Uiso 1 1 calc R . .
H15I H 0.4747 0.2364 0.5109 0.313 Uiso 1 1 calc R . .
C1D C 0.3607(8) 0.3649(4) 0.2532(9) 0.076(3) Uani 1 1 d U . .
C2D C 0.4362(9) 0.3858(6) 0.2911(12) 0.086(4) Uani 0.50 1 d PGU B 1
C3D C 0.4783(12) 0.3849(6) 0.3638(11) 0.092(4) Uani 0.50 1 d PGU B 1
C4D C 0.5468(11) 0.4029(7) 0.3933(8) 0.105(5) Uani 0.50 1 d PGDU B 1
C5D C 0.5732(9) 0.4218(6) 0.3503(12) 0.104(4) Uani 0.50 1 d PGU B 1
H5D H 0.6200 0.4341 0.3705 0.125 Uiso 0.50 1 calc PR B 1
C6D C 0.5311(13) 0.4226(7) 0.2776(11) 0.100(4) Uani 0.50 1 d PGDU B 1
C7D C 0.4625(12) 0.4047(7) 0.2481(8) 0.090(4) Uani 0.50 1 d PGU B 1
H7D H 0.4338 0.4053 0.1984 0.108 Uiso 0.50 1 calc PR B 1
C8D C 0.5915(12) 0.4038(7) 0.4755(8) 0.123(6) Uani 0.50 1 d PDU B 1
C9D C 0.6621(16) 0.4292(9) 0.497(2) 0.141(10) Uani 0.50 1 d PDU B 1
H9DA H 0.6907 0.4285 0.5480 0.211 Uiso 0.50 1 calc PR B 1
H9DB H 0.6489 0.4572 0.4812 0.211 Uiso 0.50 1 calc PR B 1
H9DC H 0.6910 0.4180 0.4740 0.211 Uiso 0.50 1 calc PR B 1
C10D C 0.5485(17) 0.4220(10) 0.514(2) 0.150(10) Uani 0.50 1 d PDU B 1
H10J H 0.5793 0.4216 0.5651 0.226 Uiso 0.50 1 calc PR B 1
H10K H 0.5046 0.4058 0.5031 0.226 Uiso 0.50 1 calc PR B 1
H10L H 0.5346 0.4498 0.4983 0.226 Uiso 0.50 1 calc PR B 1
C11D C 0.6136(18) 0.3601(7) 0.503(2) 0.129(8) Uani 0.50 1 d PDU B 1
H11J H 0.6435 0.3605 0.5538 0.193 Uiso 0.50 1 calc PR B 1
H11K H 0.6417 0.3482 0.4797 0.193 Uiso 0.50 1 calc PR B 1
H11L H 0.5696 0.3440 0.4915 0.193 Uiso 0.50 1 calc PR B 1
C12D C 0.5619(12) 0.4404(7) 0.2279(11) 0.111(4) Uani 0.50 1 d PDU B 1
C13D C 0.6432(11) 0.4531(10) 0.2567(16) 0.114(7) Uani 0.50 1 d PDU B 1
H13K H 0.6481 0.4738 0.2259 0.171 Uiso 0.50 1 calc PR B 1
H13L H 0.6728 0.4296 0.2579 0.171 Uiso 0.50 1 calc PR B 1
H13M H 0.6599 0.4640 0.3044 0.171 Uiso 0.50 1 calc PR B 1
C14D C 0.5397(16) 0.4194(9) 0.1557(15) 0.120(6) Uani 0.50 1 d PDU B 1
H14K H 0.5531 0.4366 0.1255 0.181 Uiso 0.50 1 calc PR B 1
H14L H 0.4869 0.4148 0.1331 0.181 Uiso 0.50 1 calc PR B 1
H14M H 0.5652 0.3934 0.1630 0.181 Uiso 0.50 1 calc PR B 1
C15D C 0.5155(14) 0.4789(9) 0.2168(19) 0.124(8) Uani 0.50 1 d PDU B 1
H15J H 0.5303 0.4991 0.1916 0.185 Uiso 0.50 1 calc PR B 1
H15K H 0.5229 0.4897 0.2627 0.185 Uiso 0.50 1 calc PR B 1
H15L H 0.4638 0.4723 0.1889 0.185 Uiso 0.50 1 calc PR B 1
C17D C 0.4436(8) 0.3681(7) 0.2810(12) 0.087(4) Uani 0.50 1 d PGU C 2
C18D C 0.4942(12) 0.3467(6) 0.3383(12) 0.096(4) Uani 0.50 1 d PGU C 2
C19D C 0.5683(11) 0.3542(6) 0.3623(10) 0.111(5) Uani 0.50 1 d PGDU C 2
C20D C 0.5919(9) 0.3832(7) 0.3291(12) 0.107(5) Uani 0.50 1 d PGU C 2
H20D H 0.6425 0.3883 0.3456 0.128 Uiso 0.50 1 calc PR C 2
C21D C 0.5413(13) 0.4045(6) 0.2718(12) 0.100(4) Uani 0.50 1 d PGDU C 2
C22D C 0.4671(12) 0.3970(7) 0.2478(10) 0.091(4) Uani 0.50 1 d PGU C 2
H22D H 0.4326 0.4116 0.2086 0.109 Uiso 0.50 1 calc PR C 2
C23D C 0.6236(12) 0.3243(7) 0.4160(12) 0.128(6) Uani 0.50 1 d PDU C 2
C24D C 0.6144(19) 0.3299(11) 0.4843(18) 0.136(9) Uani 0.50 1 d PDU C 2
H24A H 0.6487 0.3123 0.5212 0.204 Uiso 0.50 1 calc PR C 2
H24B H 0.5644 0.3230 0.4753 0.204 Uiso 0.50 1 calc PR C 2
H24C H 0.6242 0.3581 0.4997 0.204 Uiso 0.50 1 calc PR C 2
C25D C 0.608(2) 0.2798(9) 0.392(2) 0.159(11) Uani 0.50 1 d PDU C 2
H25A H 0.6451 0.2624 0.4273 0.239 Uiso 0.50 1 calc PR C 2
H25B H 0.6106 0.2767 0.3467 0.239 Uiso 0.50 1 calc PR C 2
H25C H 0.5598 0.2722 0.3865 0.239 Uiso 0.50 1 calc PR C 2
C26D C 0.7025(16) 0.3354(11) 0.430(2) 0.154(10) Uani 0.50 1 d PDU C 2
H26A H 0.7366 0.3167 0.4652 0.231 Uiso 0.50 1 calc PR C 2
H26B H 0.7132 0.3631 0.4486 0.231 Uiso 0.50 1 calc PR C 2
H26C H 0.7076 0.3335 0.3863 0.231 Uiso 0.50 1 calc PR C 2
C27D C 0.5674(12) 0.4347(6) 0.2319(11) 0.110(4) Uani 0.50 1 d PDU C 2
C28D C 0.6198(16) 0.4649(9) 0.2862(14) 0.118(7) Uani 0.50 1 d PDU C 2
H28A H 0.5916 0.4842 0.2996 0.176 Uiso 0.50 1 calc PR C 2
H28B H 0.6475 0.4795 0.2654 0.176 Uiso 0.50 1 calc PR C 2
H28C H 0.6537 0.4502 0.3282 0.176 Uiso 0.50 1 calc PR C 2
C29D C 0.6106(17) 0.4069(8) 0.2055(17) 0.121(7) Uani 0.50 1 d PDU C 2
H29A H 0.6283 0.4225 0.1767 0.182 Uiso 0.50 1 calc PR C 2
H29B H 0.5788 0.3851 0.1769 0.182 Uiso 0.50 1 calc PR C 2
H29C H 0.6522 0.3953 0.2459 0.182 Uiso 0.50 1 calc PR C 2
C30D C 0.5090(13) 0.4581(9) 0.1696(14) 0.113(6) Uani 0.50 1 d PDU C 2
H30A H 0.4896 0.4800 0.1876 0.169 Uiso 0.50 1 calc PR C 2
H30B H 0.4693 0.4397 0.1411 0.169 Uiso 0.50 1 calc PR C 2
H30C H 0.5309 0.4694 0.1404 0.169 Uiso 0.50 1 calc PR C 2
C1E C -0.0766(6) 0.3791(3) 0.0172(7) 0.044(3) Uani 1 1 d . . .
C2E C -0.1536(6) 0.3942(3) -0.0105(7) 0.053(3) Uani 1 1 d . . .
C3E C -0.2026(7) 0.3893(4) -0.0813(7) 0.065(4) Uani 1 1 d . . .
C4E C -0.2757(6) 0.4037(4) -0.1054(8) 0.069(4) Uani 1 1 d . . .
C5E C -0.2932(7) 0.4229(4) -0.0569(8) 0.066(4) Uani 1 1 d . . .
H5EA H -0.3414 0.4330 -0.0728 0.080 Uiso 1 1 calc R . .
C6E C -0.2454(7) 0.4286(4) 0.0133(8) 0.064(4) Uani 1 1 d . E .
C7E C -0.1766(7) 0.4138(4) 0.0350(7) 0.063(3) Uani 1 1 d . . .
H7EA H -0.1427 0.4169 0.0831 0.076 Uiso 1 1 calc R . .
C8E C -0.3295(8) 0.3988(6) -0.1810(10) 0.106(6) Uani 1 1 d . . .
C9E C -0.4052(7) 0.4181(6) -0.1953(10) 0.121(7) Uani 1 1 d . . .
H9EA H -0.3992 0.4472 -0.1865 0.181 Uiso 1 1 calc R . .
H9EB H -0.4234 0.4058 -0.1638 0.181 Uiso 1 1 calc R . .
H9EC H -0.4400 0.4133 -0.2445 0.181 Uiso 1 1 calc R . .
C10E C -0.3033(9) 0.4212(8) -0.2296(9) 0.154(10) Uani 1 1 d . . .
H10M H -0.2571 0.4095 -0.2244 0.231 Uiso 1 1 calc R . .
H10N H -0.2962 0.4498 -0.2167 0.231 Uiso 1 1 calc R . .
H10O H -0.3400 0.4185 -0.2787 0.231 Uiso 1 1 calc R . .
C11E C -0.3411(9) 0.3529(7) -0.1977(12) 0.183(13) Uani 1 1 d . . .
H11M H -0.2946 0.3405 -0.1900 0.275 Uiso 1 1 calc R . .
H11N H -0.3766 0.3491 -0.2470 0.275 Uiso 1 1 calc R . .
H11O H -0.3595 0.3402 -0.1666 0.275 Uiso 1 1 calc R . .
C12E C -0.2689(7) 0.4500(4) 0.0638(7) 0.106(4) Uani 1 1 d DU . .
C13E C -0.2591(16) 0.4188(8) 0.1212(14) 0.116(7) Uani 0.50 1 d PDU E 1
H13N H -0.2890 0.3949 0.0995 0.174 Uiso 0.50 1 calc PR E 1
H13O H -0.2745 0.4306 0.1552 0.174 Uiso 0.50 1 calc PR E 1
H13P H -0.2077 0.4109 0.1457 0.174 Uiso 0.50 1 calc PR E 1
C14E C -0.3475(9) 0.4664(9) 0.0311(15) 0.108(7) Uani 0.50 1 d PDU E 1
H14N H -0.3819 0.4437 0.0145 0.162 Uiso 0.50 1 calc PR E 1
H14O H -0.3548 0.4840 -0.0088 0.162 Uiso 0.50 1 calc PR E 1
H14P H -0.3557 0.4817 0.0667 0.162 Uiso 0.50 1 calc PR E 1
C15E C -0.2148(13) 0.4853(7) 0.0957(17) 0.115(7) Uani 0.50 1 d PDU E 1
H15M H -0.2275 0.5003 0.1289 0.172 Uiso 0.50 1 calc PR E 1
H15N H -0.2175 0.5034 0.0579 0.172 Uiso 0.50 1 calc PR E 1
H15O H -0.1651 0.4747 0.1206 0.172 Uiso 0.50 1 calc PR E 1
C16E C -0.3411(12) 0.4292(9) 0.0533(16) 0.121(7) Uani 0.50 1 d PDU E 2
H16D H -0.3592 0.4416 0.0848 0.182 Uiso 0.50 1 calc PR E 2
H16E H -0.3323 0.4003 0.0642 0.182 Uiso 0.50 1 calc PR E 2
H16F H -0.3775 0.4325 0.0043 0.182 Uiso 0.50 1 calc PR E 2
C17E C -0.2158(12) 0.4499(9) 0.1423(9) 0.100(7) Uani 0.50 1 d PDU E 2
H17E H -0.2374 0.4648 0.1687 0.150 Uiso 0.50 1 calc PR E 2
H17F H -0.1700 0.4629 0.1491 0.150 Uiso 0.50 1 calc PR E 2
H17G H -0.2060 0.4220 0.1595 0.150 Uiso 0.50 1 calc PR E 2
C18E C -0.2857(17) 0.4938(6) 0.0363(15) 0.129(7) Uani 0.50 1 d PDU E 2
H18E H -0.3007 0.5096 0.0671 0.193 Uiso 0.50 1 calc PR E 2
H18F H -0.3252 0.4938 -0.0118 0.193 Uiso 0.50 1 calc PR E 2
H18G H -0.2420 0.5060 0.0361 0.193 Uiso 0.50 1 calc PR E 2
O1S O 0.3563(8) 0.2675(5) 0.1643(9) 0.154(5) Uani 1 1 d U . .
C1S C 0.3956(12) 0.2853(7) 0.1326(13) 0.155(5) Uani 1 1 d U . .
C2S C -0.596(2) 0.3309(17) -0.325(2) 0.384(14) Uani 1 1 d DU . .
O2S O -0.5368(19) 0.3133(11) -0.2619(19) 0.384(14) Uani 1 1 d DU . .
O3S O 0.182(3) 0.1408(15) 0.051(3) 0.532(14) Uani 1 1 d DU . .
C3S C 0.249(3) 0.164(2) 0.086(4) 0.532(14) Uani 1 1 d DU . .
O7S O 0.444(2) 0.4969(12) 0.359(2) 0.410(15) Uani 1 1 d DU . .
C7S C 0.405(3) 0.4872(19) 0.403(3) 0.410(15) Uani 1 1 d DU . .
O4S O 0.148(2) 0.1002(12) -0.101(2) 0.441(13) Uani 1 1 d DU . .
C4S C 0.133(3) 0.1421(13) -0.096(3) 0.441(13) Uani 1 1 d DU . .
O5S O 0.788(4) 0.521(2) 0.484(5) 0.800(16) Uani 1 1 d DU . .
C5S C 0.732(6) 0.552(3) 0.464(7) 0.800(17) Uani 1 1 d DU . .
O6S O 0.428(5) 0.364(2) 0.571(5) 0.893(17) Uani 1 1 d DU . .
C6S C 0.459(7) 0.325(3) 0.571(7) 0.893(17) Uani 1 1 d DU . .
C8S C -0.1573(14) 0.2774(12) 0.0164(15) 0.255(9) Uani 1 1 d DU . .
O8S O -0.0870(11) 0.2768(8) 0.0757(12) 0.255(9) Uani 1 1 d DU . .

loop_
_atom_site_aniso_label
_atom_site_aniso_U_11
_atom_site_aniso_U_22
_atom_site_aniso_U_33
_atom_site_aniso_U_23
_atom_site_aniso_U_13
_atom_site_aniso_U_12
Tb1 0.0455(3) 0.0367(3) 0.0498(4) 0.0026(3) 0.0291(3) 0.0024(2)
Ni1 0.0427(8) 0.0473(8) 0.0372(8) 0.0026(6) 0.0202(7) 0.0031(6)
Ni2 0.0458(8) 0.0372(8) 0.0443(9) 0.0071(6) 0.0202(7) 0.0009(6)
Ni3 0.0503(9) 0.0407(8) 0.0400(8) 0.0024(6) 0.0229(7) 0.0088(6)
Ni4 0.0488(9) 0.0484(9) 0.0391(9) 0.0048(7) 0.0177(7) 0.0036(7)
O1 0.042(4) 0.039(4) 0.042(4) 0.014(3) 0.020(3) 0.005(3)
O2 0.046(4) 0.037(4) 0.034(4) 0.003(3) 0.020(3) 0.002(3)
O3 0.034(4) 0.050(4) 0.038(4) -0.002(3) 0.018(3) 0.002(3)
O4 0.057(5) 0.039(4) 0.043(5) 0.006(3) 0.025(4) 0.003(3)
O5 0.052(5) 0.035(4) 0.045(5) -0.003(3) 0.017(4) 0.003(3)
O6 0.051(4) 0.047(4) 0.047(5) 0.008(4) 0.031(4) 0.006(4)
O7 0.106(6) 0.089(6) 0.057(5) 0.010(5) 0.025(5) 0.003(5)
O8 0.083(6) 0.067(6) 0.079(6) 0.007(5) 0.054(5) 0.021(5)
O1A 0.086(6) 0.052(5) 0.076(6) -0.009(5) 0.055(5) -0.010(5)
O2A 0.109(7) 0.044(5) 0.068(6) 0.002(4) 0.037(6) 0.009(5)
O3A 0.074(10) 0.024(8) 0.071(11) -0.007(7) 0.049(9) -0.007(7)
O4A 0.22(3) 0.083(19) 0.16(3) 0.020(17) 0.02(3) 0.00(2)
O1B 0.050(5) 0.047(5) 0.057(5) -0.007(4) 0.021(5) -0.003(4)
O2B 0.048(5) 0.056(5) 0.047(5) -0.009(4) 0.021(4) -0.004(4)
O3B 0.166(13) 0.111(10) 0.143(12) -0.022(9) 0.099(11) -0.052(9)
O1C 0.045(4) 0.061(6) 0.045(5) 0.017(4) 0.018(4) 0.010(4)
O2C 0.061(5) 0.041(5) 0.071(6) 0.017(4) 0.032(5) 0.003(4)
O3C 0.141(10) 0.054(6) 0.114(9) 0.024(6) 0.084(9) 0.037(6)
O1D 0.061(5) 0.085(6) 0.046(5) 0.016(5) 0.011(4) -0.013(5)
O2D 0.054(5) 0.048(5) 0.056(5) 0.011(4) 0.017(4) -0.002(4)
O3D 0.086(16) 0.13(2) 0.085(17) 0.021(15) -0.042(13) -0.004(15)
O4D 0.062(15) 0.34(5) 0.18(3) 0.21(3) 0.027(16) 0.02(2)
O1E 0.060(5) 0.051(5) 0.054(6) 0.007(4) 0.028(5) 0.019(4)
O2E 0.045(4) 0.057(5) 0.046(5) -0.001(4) 0.025(4) 0.005(4)
O3E 0.053(6) 0.129(9) 0.067(6) -0.034(6) 0.006(5) 0.015(5)
Cl1 0.079(2) 0.080(2) 0.088(3) 0.008(2) 0.047(2) -0.0251(19)
Cl2 0.070(2) 0.048(2) 0.128(4) 0.016(2) 0.006(2) -0.0150(17)
Cl3 0.114(3) 0.063(2) 0.098(3) -0.003(2) 0.042(3) 0.041(2)
Cl4 0.101(3) 0.084(2) 0.078(2) 0.0111(19) 0.062(2) 0.041(2)
N1 0.040(5) 0.056(6) 0.037(5) 0.001(5) 0.016(5) -0.006(5)
N2 0.049(6) 0.049(6) 0.058(7) 0.019(5) 0.015(5) -0.002(5)
N3 0.073(7) 0.049(6) 0.054(7) -0.015(5) 0.025(6) 0.010(5)
N4 0.056(6) 0.053(6) 0.038(5) 0.002(5) 0.027(5) 0.011(5)
N5 0.064(7) 0.082(8) 0.037(6) 0.012(5) 0.026(6) 0.005(6)
C1 0.044(7) 0.066(8) 0.043(7) -0.001(6) 0.022(6) 0.000(6)
C2 0.063(8) 0.081(10) 0.074(9) -0.024(8) 0.041(8) -0.023(7)
C3 0.073(10) 0.143(15) 0.092(12) -0.042(11) 0.065(9) -0.031(10)
C4 0.102(12) 0.132(14) 0.069(10) -0.035(10) 0.071(9) -0.046(11)
C5 0.065(8) 0.074(9) 0.052(8) 0.011(7) 0.030(7) -0.022(7)
C6 0.066(9) 0.046(8) 0.051(8) 0.014(6) 0.029(7) 0.008(6)
C7 0.058(8) 0.042(7) 0.068(9) 0.019(6) 0.018(7) 0.007(6)
C8 0.078(10) 0.049(8) 0.082(11) 0.025(7) 0.022(9) 0.013(7)
C9 0.078(10) 0.038(8) 0.101(12) 0.015(7) 0.028(9) -0.006(7)
C10 0.065(8) 0.034(7) 0.090(10) 0.019(7) 0.017(8) 0.004(6)
C11 0.069(9) 0.060(9) 0.043(8) -0.002(7) 0.022(7) 0.009(7)
C12 0.086(11) 0.070(10) 0.108(13) -0.031(10) 0.023(10) 0.000(9)
C13 0.123(16) 0.088(13) 0.151(19) -0.070(13) 0.011(14) -0.002(12)
C14 0.138(17) 0.072(12) 0.133(17) -0.047(12) 0.023(14) 0.015(12)
C15 0.101(11) 0.051(9) 0.090(11) -0.015(8) 0.029(10) 0.020(8)
C16 0.049(7) 0.057(7) 0.039(7) 0.014(6) 0.027(6) 0.013(6)
C17 0.070(8) 0.070(8) 0.049(8) 0.012(6) 0.040(7) 0.009(7)
C18 0.099(11) 0.086(10) 0.072(10) 0.027(8) 0.063(9) 0.017(9)
C19 0.073(9) 0.103(12) 0.049(8) 0.002(8) 0.040(7) 0.020(8)
C20 0.071(8) 0.062(8) 0.052(8) 0.011(6) 0.042(7) 0.019(6)
C21 0.47(4) 0.46(4) 0.46(4) -0.001(7) 0.206(17) 0.000(7)
C22 0.093(12) 0.122(14) 0.040(9) 0.005(9) 0.019(9) -0.002(10)
C23 0.154(18) 0.24(2) 0.062(11) 0.031(14) 0.053(12) -0.061(17)
C1A 0.108(12) 0.060(10) 0.091(11) -0.007(8) 0.072(10) -0.013(8)
C2A 0.092(8) 0.068(7) 0.078(8) -0.005(6) 0.045(6) -0.008(6)
C3A 0.100(8) 0.096(9) 0.104(9) -0.002(7) 0.058(7) -0.021(7)
C4A 0.111(9) 0.108(9) 0.123(9) 0.002(7) 0.067(7) -0.023(7)
C5A 0.126(9) 0.101(9) 0.113(9) -0.001(7) 0.059(8) -0.016(7)
C6A 0.111(9) 0.068(8) 0.101(9) -0.006(7) 0.041(7) -0.015(7)
C7A 0.098(8) 0.087(8) 0.079(8) 0.000(6) 0.048(7) -0.008(7)
C8A 0.131(10) 0.095(9) 0.097(9) 0.007(7) 0.045(7) 0.002(7)
C9A 0.200(14) 0.192(14) 0.211(14) -0.018(9) 0.082(10) -0.009(9)
C10A 0.225(15) 0.203(15) 0.200(15) 0.004(9) 0.091(10) 0.020(9)
C11A 0.188(13) 0.180(13) 0.198(13) 0.007(9) 0.098(9) 0.009(9)
C12A 0.135(10) 0.142(11) 0.145(11) 0.010(8) 0.076(8) -0.014(8)
C13A 0.179(13) 0.177(13) 0.207(14) 0.006(9) 0.087(9) -0.018(9)
C14A 0.124(10) 0.149(11) 0.132(10) 0.002(8) 0.065(8) 0.004(8)
C15A 0.173(12) 0.180(13) 0.174(13) 0.007(9) 0.075(9) 0.001(9)
C1B 0.051(8) 0.053(9) 0.058(9) -0.016(7) 0.037(7) -0.007(6)
C2B 0.039(7) 0.051(8) 0.067(9) -0.007(6) 0.031(7) -0.008(6)
C3B 0.049(8) 0.090(11) 0.045(8) -0.006(8) 0.019(7) -0.007(8)
C4B 0.079(11) 0.085(11) 0.087(12) -0.016(9) 0.046(10) -0.037(9)
C5B 0.060(9) 0.098(13) 0.089(12) -0.030(10) 0.026(9) -0.028(9)
C6B 0.069(10) 0.086(12) 0.091(12) -0.016(10) 0.021(9) 0.000(9)
C7B 0.054(9) 0.119(13) 0.087(11) -0.056(10) 0.033(9) -0.009(9)
C8B 0.129(16) 0.110(15) 0.097(14) -0.005(12) 0.039(13) -0.067(13)
C9B 0.23(3) 0.138(18) 0.132(18) -0.009(14) 0.111(18) -0.091(17)
C10B 0.20(2) 0.103(15) 0.125(18) 0.022(13) 0.063(18) -0.037(16)
C11B 0.19(2) 0.110(17) 0.20(3) -0.047(16) 0.05(2) -0.084(17)
C12B 0.107(9) 0.115(9) 0.121(10) -0.015(8) 0.038(8) -0.002(8)
C13B 0.124(15) 0.118(15) 0.121(16) 0.000(9) 0.044(10) 0.005(9)
C14B 0.140(17) 0.136(17) 0.137(17) -0.005(10) 0.047(11) -0.006(10)
C15B 0.132(17) 0.127(17) 0.135(17) -0.004(10) 0.054(11) 0.007(10)
C16B 0.146(17) 0.145(18) 0.141(17) -0.004(10) 0.062(11) 0.007(10)
C17B 0.148(18) 0.142(18) 0.142(18) 0.000(10) 0.056(11) -0.005(10)
C18B 0.22(3) 0.23(3) 0.22(3) -0.001(10) 0.101(15) 0.005(10)
C1C 0.065(9) 0.047(8) 0.068(9) 0.011(7) 0.049(8) 0.006(7)
C2C 0.071(9) 0.066(10) 0.067(9) 0.033(7) 0.045(8) 0.029(7)
C3C 0.096(12) 0.064(11) 0.098(13) 0.033(10) 0.066(11) 0.039(10)
C4C 0.132(16) 0.107(15) 0.090(13) 0.049(12) 0.078(13) 0.061(13)
C5C 0.140(18) 0.104(16) 0.125(18) 0.065(14) 0.089(16) 0.081(15)
C6C 0.092(13) 0.153(19) 0.089(13) 0.054(13) 0.034(11) 0.063(13)
C7C 0.063(9) 0.091(11) 0.082(11) 0.031(9) 0.023(9) 0.025(8)
C8C 0.23(2) 0.075(13) 0.153(19) 0.066(12) 0.143(19) 0.084(14)
C9C 0.29(3) 0.127(18) 0.20(3) 0.096(18) 0.17(2) 0.12(2)
C10C 0.35(4) 0.052(11) 0.23(3) 0.058(14) 0.23(3) 0.058(16)
C11C 0.35(4) 0.095(15) 0.17(2) 0.056(15) 0.17(3) 0.123(19)
C12C 0.098(15) 0.16(2) 0.120(18) 0.035(16) 0.013(14) 0.054(15)
C13C 0.24(3) 0.37(5) 0.095(19) 0.09(3) 0.03(2) -0.01(3)
C14C 0.116(19) 0.31(4) 0.20(3) 0.07(3) 0.06(2) 0.05(2)
C15C 0.17(2) 0.17(3) 0.14(2) -0.030(19) -0.063(18) 0.04(2)
C1D 0.073(6) 0.075(6) 0.083(7) 0.013(6) 0.038(6) -0.006(6)
C2D 0.081(5) 0.085(5) 0.091(5) 0.006(5) 0.037(4) -0.006(5)
C3D 0.089(6) 0.093(6) 0.094(6) 0.007(5) 0.039(5) -0.006(5)
C4D 0.100(6) 0.104(6) 0.106(6) 0.002(6) 0.041(5) -0.003(6)
C5D 0.097(6) 0.102(6) 0.109(6) 0.003(5) 0.041(5) -0.006(5)
C6D 0.092(5) 0.099(5) 0.106(5) 0.004(4) 0.041(4) -0.009(4)
C7D 0.083(5) 0.090(5) 0.098(5) 0.005(5) 0.040(4) -0.008(5)
C8D 0.116(8) 0.119(8) 0.123(8) 0.003(6) 0.043(6) -0.005(6)
C9D 0.133(12) 0.135(12) 0.137(12) 0.000(9) 0.045(8) -0.005(9)
C10D 0.149(12) 0.149(13) 0.143(13) 0.000(9) 0.054(8) -0.006(9)
C11D 0.122(10) 0.127(11) 0.128(11) 0.002(8) 0.046(8) -0.001(8)
C12D 0.103(5) 0.109(5) 0.115(5) 0.007(5) 0.043(5) -0.011(5)
C13D 0.105(9) 0.116(9) 0.122(9) 0.002(8) 0.050(7) -0.006(7)
C14D 0.116(8) 0.123(9) 0.121(8) 0.007(7) 0.051(6) -0.012(7)
C15D 0.118(10) 0.123(10) 0.128(10) 0.006(8) 0.051(7) -0.001(8)
C17D 0.081(5) 0.089(6) 0.092(5) 0.009(5) 0.039(5) -0.009(5)
C18D 0.091(6) 0.100(6) 0.099(6) 0.011(6) 0.042(5) -0.005(6)
C19D 0.106(6) 0.114(7) 0.113(6) 0.012(6) 0.048(5) -0.003(6)
C20D 0.100(6) 0.106(6) 0.111(6) 0.007(5) 0.043(5) -0.006(5)
C21D 0.092(5) 0.100(5) 0.106(5) 0.006(4) 0.043(4) -0.009(4)
C22D 0.084(5) 0.090(5) 0.098(5) 0.005(5) 0.039(4) -0.008(5)
C23D 0.123(8) 0.132(8) 0.130(8) 0.007(7) 0.055(6) 0.001(6)
C24D 0.133(11) 0.136(11) 0.132(11) 0.004(8) 0.050(8) 0.002(8)
C25D 0.155(13) 0.159(13) 0.160(13) 0.007(9) 0.066(8) 0.002(9)
C26D 0.147(13) 0.155(13) 0.153(13) 0.012(9) 0.060(8) -0.001(9)
C27D 0.102(5) 0.108(6) 0.114(5) 0.007(5) 0.043(5) -0.011(5)
C28D 0.113(9) 0.112(9) 0.123(9) 0.000(8) 0.047(7) -0.005(8)
C29D 0.118(9) 0.122(9) 0.120(9) 0.001(8) 0.048(7) -0.007(8)
C30D 0.109(8) 0.118(9) 0.114(8) 0.009(7) 0.052(6) -0.008(7)
C1E 0.047(7) 0.031(6) 0.056(8) 0.010(6) 0.023(7) 0.006(5)
C2E 0.058(8) 0.040(7) 0.071(9) 0.003(6) 0.037(7) 0.003(6)
C3E 0.055(8) 0.077(9) 0.063(9) -0.012(7) 0.026(7) 0.005(7)
C4E 0.037(7) 0.074(9) 0.078(10) -0.010(8) 0.008(7) -0.001(6)
C5E 0.049(8) 0.064(9) 0.087(11) -0.009(8) 0.031(8) 0.010(6)
C6E 0.050(8) 0.064(8) 0.083(11) -0.001(7) 0.033(8) 0.019(7)
C7E 0.068(9) 0.064(8) 0.066(9) 0.000(7) 0.036(7) 0.015(7)
C8E 0.050(9) 0.128(15) 0.108(15) -0.039(12) 0.007(10) 0.015(9)
C9E 0.055(10) 0.143(16) 0.122(15) -0.022(12) 0.000(10) 0.028(10)
C10E 0.073(12) 0.30(3) 0.069(13) 0.004(16) 0.014(10) 0.058(16)
C11E 0.058(11) 0.19(2) 0.20(2) -0.12(2) -0.030(13) 0.037(12)
C12E 0.099(6) 0.113(7) 0.112(7) -0.006(6) 0.052(6) 0.022(6)
C13E 0.111(9) 0.128(10) 0.114(9) -0.005(8) 0.054(7) 0.015(8)
C14E 0.103(9) 0.114(9) 0.116(9) -0.007(8) 0.056(7) 0.018(7)
C15E 0.110(9) 0.120(9) 0.113(9) -0.014(8) 0.047(7) 0.019(7)
C16E 0.116(9) 0.128(10) 0.122(9) -0.005(8) 0.055(7) 0.006(8)
C17E 0.100(9) 0.110(9) 0.099(9) -0.008(7) 0.052(7) 0.013(7)
C18E 0.129(9) 0.126(10) 0.125(9) -0.007(8) 0.051(7) 0.015(8)
O1S 0.146(7) 0.158(7) 0.181(7) 0.025(6) 0.093(6) 0.017(5)
C1S 0.147(7) 0.158(7) 0.181(7) 0.024(6) 0.092(6) 0.017(5)
C2S 0.383(15) 0.388(16) 0.386(15) -0.004(7) 0.174(9) 0.000(7)
O2S 0.383(15) 0.388(15) 0.386(15) -0.004(7) 0.174(9) 0.000(7)
O3S 0.532(14) 0.532(14) 0.532(14) -0.0001(9) 0.233(6) -0.0001(9)
C3S 0.532(14) 0.532(14) 0.532(14) 0.0000(9) 0.233(6) 0.0000(9)
O7S 0.409(16) 0.409(16) 0.407(16) -0.002(7) 0.175(9) 0.003(7)
C7S 0.409(16) 0.409(16) 0.407(16) -0.002(7) 0.174(9) 0.003(7)
O4S 0.441(13) 0.441(13) 0.441(13) 0.0000(9) 0.193(6) 0.0001(9)
C4S 0.441(13) 0.441(13) 0.441(13) 0.0000(9) 0.193(6) 0.0000(9)
O5S 0.800(17) 0.800(17) 0.800(17) 0.0000(9) 0.351(7) 0.0000(9)
C5S 0.800(17) 0.800(17) 0.800(17) 0.0000(9) 0.351(7) 0.0000(9)
O6S 0.893(17) 0.893(17) 0.893(17) 0.0000(9) 0.391(7) 0.0000(9)
C6S 0.893(17) 0.893(17) 0.893(17) 0.0000(9) 0.391(7) 0.0000(9)
C8S 0.205(19) 0.34(2) 0.24(2) -0.056(19) 0.120(16) -0.136(19)
O8S 0.204(19) 0.34(2) 0.24(2) -0.056(19) 0.121(16) -0.137(19)

loop_
_atom_type_symbol
_atom_type_description
_atom_type_scat_dispersion_real
_atom_type_scat_dispersion_imag
_atom_type_scat_source
C C 0.0033 0.0016 'International Tables Vol C Tables 4.2.6.8 and 6.1.1.4'
H H 0.0000 0.0000 'International Tables Vol C Tables 4.2.6.8 and 6.1.1.4'
N N 0.0061 0.0033 'International Tables Vol C Tables 4.2.6.8 and 6.1.1.4'
O O 0.0106 0.0060 'International Tables Vol C Tables 4.2.6.8 and 6.1.1.4'
Cl Cl 0.1484 0.1585 'International Tables Vol C Tables 4.2.6.8 and 6.1.1.4'
Ni Ni 0.3393 1.1124 'International Tables Vol C Tables 4.2.6.8 and 6.1.1.4'
Tb Tb -0.1723 4.1537 'International Tables Vol C Tables 4.2.6.8 and 6.1.1.4'

loop_
_geom_angle_atom_site_label_1
_geom_angle_atom_site_label_2
_geom_angle_atom_site_label_3
_geom_angle
O1 Tb1 O2 92.6(2)
O1 Tb1 O6 68.8(2)
O2 Tb1 O6 70.4(2)
O1 Tb1 O3 69.7(2)
O2 Tb1 O3 68.2(2)
O6 Tb1 O3 118.3(2)
O1 Tb1 O1B 142.6(2)
O2 Tb1 O1B 74.5(2)
O6 Tb1 O1B 133.7(2)
O3 Tb1 O1B 72.9(2)
O1 Tb1 O2C 74.4(2)
O2 Tb1 O2C 143.6(3)
O6 Tb1 O2C 73.2(3)
O3 Tb1 O2C 133.0(2)
O1B Tb1 O2C 134.7(3)
O1 Tb1 O8 81.3(3)
O2 Tb1 O8 140.3(3)
O6 Tb1 O8 139.2(3)
O3 Tb1 O8 73.0(2)
O1B Tb1 O8 86.7(3)
O2C Tb1 O8 72.4(3)
O1 Tb1 O1A 141.5(3)
O2 Tb1 O1A 83.2(3)
O6 Tb1 O1A 73.8(3)
O3 Tb1 O1A 140.0(3)
O1B Tb1 O1A 72.9(3)
O2C Tb1 O1A 86.4(3)
O8 Tb1 O1A 124.7(3)
O1 Tb1 O2A 137.3(3)
O2 Tb1 O2A 129.3(3)
O6 Tb1 O2A 113.7(3)
O3 Tb1 O2A 127.9(3)
O1B Tb1 O2A 68.6(3)
O2C Tb1 O2A 66.7(3)
O8 Tb1 O2A 71.0(3)
O1A Tb1 O2A 53.7(3)
O1 Tb1 C1A 148.9(4)
O2 Tb1 C1A 105.6(4)
O6 Tb1 C1A 93.5(3)
O3 Tb1 C1A 140.4(3)
O1B Tb1 C1A 67.9(4)
O2C Tb1 C1A 76.0(4)
O8 Tb1 C1A 98.9(4)
O1A Tb1 C1A 25.8(3)
O2A Tb1 C1A 27.9(3)
O1 Tb1 Ni4 34.63(16)
O2 Tb1 Ni4 86.91(16)
O6 Tb1 Ni4 35.50(17)
O3 Tb1 Ni4 99.10(16)
O1B Tb1 Ni4 161.34(18)
O2C Tb1 Ni4 63.0(2)
O8 Tb1 Ni4 107.4(2)
O1A Tb1 Ni4 106.8(2)
O2A Tb1 Ni4 126.9(2)
C1A Tb1 Ni4 120.0(3)
O1 Tb1 Ni1 86.70(15)
O2 Tb1 Ni1 34.21(15)
O6 Tb1 Ni1 99.43(16)
O3 Tb1 Ni1 35.35(15)
O1B Tb1 Ni1 62.78(18)
O2C Tb1 Ni1 161.11(18)
O8 Tb1 Ni1 106.1(2)
O1A Tb1 Ni1 108.6(2)
O2A Tb1 Ni1 131.4(2)
C1A Tb1 Ni1 122.3(3)
Ni4 Tb1 Ni1 100.78(4)
O2B Ni1 O2 94.9(3)
O2B Ni1 N5 93.2(4)
O2 Ni1 N5 170.0(3)
O2B Ni1 O2E 88.6(3)
O2 Ni1 O2E 93.9(3)
N5 Ni1 O2E 92.1(4)
O2B Ni1 O3 93.1(3)
O2 Ni1 O3 82.3(3)
N5 Ni1 O3 91.5(3)
O2E Ni1 O3 175.9(3)
O2B Ni1 O4 175.4(3)
O2 Ni1 O4 80.6(3)
N5 Ni1 O4 91.1(4)
O2E Ni1 O4 92.6(3)
O3 Ni1 O4 85.4(3)
O2B Ni1 Tb1 85.7(2)
O2 Ni1 Tb1 41.42(18)
N5 Ni1 Tb1 133.8(3)
O2E Ni1 Tb1 133.9(2)
O3 Ni1 Tb1 42.66(19)
O4 Ni1 Tb1 90.24(19)
O2D Ni2 O1 89.5(3)
O2D Ni2 N2 97.3(3)
O1 Ni2 N2 168.2(3)
O2D Ni2 N1 99.3(3)
O1 Ni2 N1 91.4(3)
N2 Ni2 N1 96.9(4)
O2D Ni2 O5 95.9(3)
O1 Ni2 O5 78.1(3)
N2 Ni2 O5 91.5(3)
N1 Ni2 O5 161.5(3)
O2D Ni2 O4 158.0(3)
O1 Ni2 O4 110.1(3)
N2 Ni2 O4 61.7(3)
N1 Ni2 O4 90.3(3)
O5 Ni2 O4 79.2(3)
O1E Ni3 O2 90.6(3)
O1E Ni3 N4 101.4(3)
O2 Ni3 N4 89.5(3)
O1E Ni3 N3 98.6(4)
O2 Ni3 N3 167.0(3)
N4 Ni3 N3 97.6(4)
O1E Ni3 O4 94.1(3)
O2 Ni3 O4 78.5(3)
N4 Ni3 O4 160.6(3)
N3 Ni3 O4 91.6(3)
O1E Ni3 O5 157.4(3)
O2 Ni3 O5 108.7(3)
N4 Ni3 O5 90.7(3)
N3 Ni3 O5 60.6(3)
O4 Ni3 O5 79.0(3)
O1C Ni4 O1 95.0(3)
O1C Ni4 O1D 87.4(3)
O1 Ni4 O1D 93.1(3)
O1C Ni4 O6 94.3(3)
O1 Ni4 O6 82.5(3)
O1D Ni4 O6 175.4(3)
O1C Ni4 O5 175.1(3)
O1 Ni4 O5 80.2(3)
O1D Ni4 O5 92.2(3)
O6 Ni4 O5 85.8(3)
O1C Ni4 O7 92.2(3)
O1 Ni4 O7 172.2(3)
O1D Ni4 O7 90.4(4)
O6 Ni4 O7 93.8(3)
O5 Ni4 O7 92.7(3)
O1C Ni4 Tb1 86.8(2)
O1 Ni4 Tb1 41.75(18)
O1D Ni4 Tb1 133.5(3)
O6 Ni4 Tb1 42.51(19)
O5 Ni4 Tb1 90.00(19)
O7 Ni4 Tb1 135.9(3)
Ni4 O1 Ni2 98.8(3)
Ni4 O1 Tb1 103.6(3)
Ni2 O1 Tb1 121.3(3)
Ni3 O2 Ni1 98.3(3)
Ni3 O2 Tb1 121.6(3)
Ni1 O2 Tb1 104.4(3)
C1 O3 Ni1 123.5(7)
C1 O3 Tb1 132.9(6)
Ni1 O3 Tb1 102.0(3)
C6 O4 Ni1 136.2(7)
C6 O4 Ni3 118.0(6)
Ni1 O4 Ni3 92.8(3)
C6 O4 Ni2 90.2(6)
Ni1 O4 Ni2 117.0(3)
Ni3 O4 Ni2 98.2(3)
C11 O5 Ni4 133.0(7)
C11 O5 Ni2 119.0(7)
Ni4 O5 Ni2 93.5(3)
C11 O5 Ni3 91.8(7)
Ni4 O5 Ni3 117.9(3)
Ni2 O5 Ni3 98.3(3)
C16 O6 Ni4 124.7(7)
C16 O6 Tb1 131.3(7)
Ni4 O6 Tb1 102.0(3)
C21 O7 Ni4 124(2)
C1A O1A Tb1 96.2(7)
C1A O2A Tb1 91.1(7)
C1B O1B Tb1 140.4(7)
C1B O2B Ni1 125.9(8)
C1C O1C Ni4 125.9(8)
C1C O2C Tb1 141.1(7)
C1D O1D Ni4 126.8(9)
C1D O2D Ni2 129.3(8)
C1E O1E Ni3 131.0(7)
C1E O2E Ni1 126.9(7)
C5 N1 C1 117.6(10)
C5 N1 Ni2 130.7(8)
C1 N1 Ni2 111.0(7)
C10 N2 C6 117.6(10)
C10 N2 Ni2 146.6(8)
C6 N2 Ni2 95.8(7)
C15 N3 C11 118.3(11)
C15 N3 Ni3 146.0(10)
C11 N3 Ni3 95.7(7)
C16 N4 C20 117.4(9)
C16 N4 Ni3 113.5(7)
C20 N4 Ni3 127.8(7)
C22 N5 Ni1 161.6(11)
O3 C1 N1 120.7(10)
O3 C1 C2 120.5(10)
N1 C1 C2 118.8(10)
C3 C2 C1 120.2(12)
C2 C3 C4 120.7(13)
C5 C4 C3 116.8(12)
N1 C5 C4 125.9(12)
N1 C5 Cl1 115.1(10)
C4 C5 Cl1 118.9(10)
N2 C6 O4 112.1(9)
N2 C6 C7 123.7(11)
O4 C6 C7 124.2(11)
C6 C7 C8 115.1(12)
C9 C8 C7 122.6(12)
C10 C9 C8 117.0(12)
N2 C10 C9 123.5(12)
N2 C10 Cl2 116.2(9)
C9 C10 Cl2 120.3(10)
O5 C11 N3 111.7(11)
O5 C11 C12 126.4(12)
N3 C11 C12 121.9(12)
C11 C12 C13 118.2(15)
C14 C13 C12 120.0(16)
C15 C14 C13 118.9(15)
N3 C15 C14 122.5(15)
N3 C15 Cl3 116.5(11)
C14 C15 Cl3 121.0(12)
O6 C16 N4 119.9(9)
O6 C16 C17 119.4(10)
N4 C16 C17 120.7(10)
C18 C17 C16 119.1(12)
C17 C18 C19 119.3(12)
C20 C19 C18 118.0(12)
N4 C20 C19 125.2(11)
N4 C20 Cl4 116.6(9)
C19 C20 Cl4 118.1(9)
N5 C22 C23 177.9(19)
O1A C1A O2A 119.0(12)
O1A C1A C2A 121.4(12)
O2A C1A C2A 119.6(12)
O1A C1A Tb1 58.0(6)
O2A C1A Tb1 61.0(6)
C2A C1A Tb1 179.4(10)
C3A C2A C7A 120.0
C3A C2A C1A 118.8(9)
C7A C2A C1A 121.2(9)
C4A C3A C2A 120.0
C4A C3A O3A 118.2(9)
C2A C3A O3A 121.8(9)
C3A C4A C5A 120.0
C3A C4A C12A 118.8(9)
C5A C4A C12A 120.7(9)
C6A C5A C4A 120.0
C5A C6A C7A 120.0
C5A C6A C8A 116.5(9)
C7A C6A C8A 123.3(9)
C6A C7A C2A 120.0
C6A C7A O4A 119.4(12)
C2A C7A O4A 120.5(12)
C10A C8A C6A 110.1(13)
C10A C8A C11A 109.1(8)
C6A C8A C11A 112.8(13)
C10A C8A C9A 108.0(8)
C6A C8A C9A 108.6(13)
C11A C8A C9A 108.1(8)
C14A C12A C13A 109.2(8)
C14A C12A C4A 108.8(12)
C13A C12A C4A 111.1(13)
C14A C12A C15A 108.6(8)
C13A C12A C15A 107.0(8)
C4A C12A C15A 112.0(13)
O2B C1B O1B 124.3(10)
O2B C1B C2B 118.1(12)
O1B C1B C2B 117.6(11)
C3B C2B C7B 119.5(12)
C3B C2B C1B 122.0(12)
C7B C2B C1B 118.5(12)
C2B C3B O3B 121.0(12)
C2B C3B C4B 124.5(14)
O3B C3B C4B 114.2(14)
C5B C4B C3B 113.6(14)
C5B C4B C8B 123.0(14)
C3B C4B C8B 123.4(15)
C6B C5B C4B 126.4(14)
C5B C6B C7B 117.1(15)
C5B C6B C12B 121.8(14)
C7B C6B C12B 120.8(16)
C2B C7B C6B 118.8(16)
C11B C8B C4B 113.8(18)
C11B C8B C9B 110.4(16)
C4B C8B C9B 112.2(17)
C11B C8B C10B 105(2)
C4B C8B C10B 112.0(14)
C9B C8B C10B 102.3(18)
C17B C12B C16B 110.9(9)
C17B C12B C15B 47.2(14)
C16B C12B C15B 137(2)
C17B C12B C14B 134(2)
C16B C12B C14B 55.1(14)
C15B C12B C14B 109.4(9)
C17B C12B C13B 63.4(14)
C16B C12B C13B 55.5(13)
C15B C12B C13B 109.2(9)
C14B C12B C13B 108.6(9)
C17B C12B C18B 109.4(9)
C16B C12B C18B 109.1(9)
C15B C12B C18B 63.7(14)
C14B C12B C18B 54.8(14)
C13B C12B C18B 151(2)
C17B C12B C6B 115.8(18)
C16B C12B C6B 110.4(18)
C15B C12B C6B 112.5(17)
C14B C12B C6B 109.8(17)
C13B C12B C6B 107.3(16)
C18B C12B C6B 101(2)
O1C C1C O2C 123.1(11)
O1C C1C C2C 118.3(13)
O2C C1C C2C 118.6(12)
C3C C2C C7C 119.9(13)
C3C C2C C1C 122.7(14)
C7C C2C C1C 117.4(14)
O3C C3C C2C 120.6(13)
O3C C3C C4C 116.4(18)
C2C C3C C4C 123.0(19)
C5C C4C C3C 119(2)
C5C C4C C8C 116.6(18)
C3C C4C C8C 124(2)
C4C C5C C6C 123.0(17)
C7C C6C C5C 117.1(17)
C7C C6C C12C 120(2)
C5C C6C C12C 123.2(18)
C2C C7C C6C 118.0(17)
C11C C8C C10C 112(2)
C11C C8C C4C 108.7(16)
C10C C8C C4C 109.9(15)
C11C C8C C9C 106.5(15)
C10C C8C C9C 106.7(17)
C4C C8C C9C 113(2)
C14C C12C C15C 114(3)
C14C C12C C6C 113(2)
C15C C12C C6C 111.8(18)
C14C C12C C13C 110(2)
C15C C12C C13C 102(2)
C6C C12C C13C 105(2)
O2D C1D O1D 126.3(13)
O2D C1D C17D 115.9(14)
O1D C1D C17D 116.1(15)
O2D C1D C2D 116.7(14)
O1D C1D C2D 115.9(15)
C17D C1D C2D 24.9(13)
C3D C2D C7D 120.0
C3D C2D C1D 123.6(16)
C7D C2D C1D 116.4(16)
O3D C3D C4D 122.1(18)
O3D C3D C2D 117.9(18)
C4D C3D C2D 120.0
C3D C4D C5D 120.0
C3D C4D C8D 119.2(18)
C5D C4D C8D 120.7(18)
C4D C5D C6D 120.0
C7D C6D C5D 120.0
C7D C6D C12D 118.9(18)
C5D C6D C12D 120.9(18)
C6D C7D C2D 120.0
C11D C8D C9D 108.5(9)
C11D C8D C10D 107.9(9)
C9D C8D C10D 107.7(9)
C11D C8D C4D 109(2)
C9D C8D C4D 110(2)
C10D C8D C4D 113(2)
C15D C12D C14D 109.1(9)
C15D C12D C13D 108.2(9)
C14D C12D C13D 107.9(9)
C15D C12D C6D 91(2)
C14D C12D C6D 118(2)
C13D C12D C6D 121(2)
C18D C17D C22D 120.0
C18D C17D C1D 124.9(16)
C22D C17D C1D 114.9(16)
O4D C18D C17D 121.0(18)
O4D C18D C19D 119.0(18)
C17D C18D C19D 120.0
C20D C19D C18D 120.0
C20D C19D C23D 120.3(18)
C18D C19D C23D 118.5(18)
C21D C20D C19D 120.0
C20D C21D C22D 120.0
C20D C21D C27D 120.1(18)
C22D C21D C27D 119.8(18)
C21D C22D C17D 120.0
C24D C23D C26D 109.3(9)
C24D C23D C25D 109.4(9)
C26D C23D C25D 109.5(9)
C24D C23D C19D 105(2)
C26D C23D C19D 111(2)
C25D C23D C19D 113(2)
C29D C27D C30D 110.1(9)
C29D C27D C21D 102(2)
C30D C27D C21D 118(2)
C29D C27D C28D 109.7(9)
C30D C27D C28D 109.4(9)
C21D C27D C28D 108(2)
O1E C1E O2E 125.3(10)
O1E C1E C2E 116.9(11)
O2E C1E C2E 117.8(11)
C3E C2E C7E 119.4(11)
C3E C2E C1E 121.0(11)
C7E C2E C1E 119.6(12)
O3E C3E C2E 121.2(11)
O3E C3E C4E 119.7(12)
C2E C3E C4E 119.1(12)
C5E C4E C3E 117.4(12)
C5E C4E C8E 122.3(12)
C3E C4E C8E 120.3(13)
C4E C5E C6E 124.7(12)
C7E C6E C5E 116.6(12)
C7E C6E C12E 121.7(13)
C5E C6E C12E 121.6(11)
C6E C7E C2E 122.8(13)
C4E C8E C10E 110.6(14)
C4E C8E C11E 108.3(16)
C10E C8E C11E 112.5(18)
C4E C8E C9E 111.1(14)
C10E C8E C9E 106.0(16)
C11E C8E C9E 108.3(14)
C6E C12E C17E 117.9(14)
C6E C12E C13E 105.5(15)
C17E C12E C13E 50.3(12)
C6E C12E C14E 115.8(15)
C17E C12E C14E 126.1(17)
C13E C12E C14E 109.9(9)
C6E C12E C15E 106.0(15)
C17E C12E C15E 59.9(12)
C13E C12E C15E 110.2(9)
C14E C12E C15E 109.4(9)
C6E C12E C18E 105.2(16)
C17E C12E C18E 110.0(9)
C13E C12E C18E 149.1(17)
C14E C12E C18E 58.9(12)
C15E C12E C18E 56.7(11)
C6E C12E C16E 105.2(15)
C17E C12E C16E 109.3(9)
C13E C12E C16E 66.5(12)
C14E C12E C16E 49.9(12)
C15E C12E C16E 148.2(17)
C18E C12E C16E 108.8(9)

loop_
_geom_bond_atom_site_label_1
_geom_bond_atom_site_label_2
_geom_bond_distance
Tb1 O1 2.363(7)
Tb1 O2 2.376(6)
Tb1 O6 2.382(7)
Tb1 O3 2.410(7)
Tb1 O1B 2.418(8)
Tb1 O2C 2.442(8)
Tb1 O8 2.450(8)
Tb1 O1A 2.457(8)
Tb1 O2A 2.522(8)
Tb1 C1A 2.882(13)
Tb1 Ni4 3.4484(15)
Tb1 Ni1 3.4792(14)
Ni1 O2B 2.004(7)
Ni1 O2 2.019(6)
Ni1 N5 2.045(10)
Ni1 O2E 2.048(7)
Ni1 O3 2.058(6)
Ni1 O4 2.060(7)
Ni2 O2D 1.977(8)
Ni2 O1 2.020(6)
Ni2 N2 2.111(9)
Ni2 N1 2.115(9)
Ni2 O5 2.145(7)
Ni2 O4 2.233(7)
Ni3 O1E 2.000(8)
Ni3 O2 2.015(6)
Ni3 N4 2.102(9)
Ni3 N3 2.120(9)
Ni3 O4 2.152(7)
Ni3 O5 2.238(7)
Ni4 O1C 2.015(7)
Ni4 O1 2.016(7)
Ni4 O1D 2.022(8)
Ni4 O6 2.047(7)
Ni4 O5 2.062(7)
Ni4 O7 2.091(10)
O3 C1 1.287(12)
O4 C6 1.346(13)
O5 C11 1.305(13)
O6 C16 1.306(12)
O7 C21 1.455(19)
O1A C1A 1.263(15)
O2A C1A 1.348(15)
O3A C3A 1.416(14)
O4A C7A 1.60(4)
O1B C1B 1.270(14)
O2B C1B 1.251(13)
O3B C3B 1.382(17)
O1C C1C 1.264(14)
O2C C1C 1.273(15)
O3C C3C 1.336(18)
O1D C1D 1.287(15)
O2D C1D 1.252(16)
O3D C3D 1.37(3)
O4D C18D 1.37(3)
O1E C1E 1.244(13)
O2E C1E 1.261(13)
O3E C3E 1.343(14)
Cl1 C5 1.745(13)
Cl2 C10 1.731(13)
Cl3 C15 1.739(15)
Cl4 C20 1.731(12)
N1 C5 1.342(14)
N1 C1 1.343(14)
N2 C10 1.337(14)
N2 C6 1.341(14)
N3 C15 1.338(15)
N3 C11 1.353(15)
N4 C16 1.342(13)
N4 C20 1.343(13)
N5 C22 1.114(17)
C1 C2 1.445(16)
C2 C3 1.337(17)
C3 C4 1.368(19)
C4 C5 1.358(17)
C6 C7 1.383(15)
C7 C8 1.384(16)
C8 C9 1.368(17)
C9 C10 1.359(16)
C11 C12 1.359(18)
C12 C13 1.38(2)
C13 C14 1.37(2)
C14 C15 1.34(2)
C16 C17 1.438(15)
C17 C18 1.367(16)
C18 C19 1.390(18)
C19 C20 1.359(17)
C22 C23 1.52(2)
C1A C2A 1.459(15)
C2A C3A 1.3900
C2A C7A 1.3900
C3A C4A 1.3900
C4A C5A 1.3900
C4A C12A 1.558(9)
C5A C6A 1.3900
C6A C7A 1.3900
C6A C8A 1.540(9)
C8A C10A 1.540(10)
C8A C11A 1.545(10)
C8A C9A 1.564(10)
C12A C14A 1.542(10)
C12A C13A 1.545(10)
C12A C15A 1.566(10)
C1B C2B 1.484(16)
C2B C3B 1.354(17)
C2B C7B 1.378(19)
C3B C4B 1.400(18)
C4B C5B 1.38(2)
C4B C8B 1.51(2)
C5B C6B 1.34(2)
C6B C7B 1.447(19)
C6B C12B 1.56(2)
C8B C11B 1.49(2)
C8B C9B 1.54(2)
C8B C10B 1.57(3)
C12B C17B 1.532(11)
C12B C16B 1.540(11)
C12B C15B 1.542(11)
C12B C14B 1.549(11)
C12B C13B 1.551(11)
C12B C18B 1.552(11)
C1C C2C 1.484(17)
C2C C3C 1.35(2)
C2C C7C 1.385(19)
C3C C4C 1.36(2)
C4C C5C 1.28(3)
C4C C8C 1.53(3)
C5C C6C 1.44(3)
C6C C7C 1.42(2)
C6C C12C 1.54(3)
C8C C11C 1.46(2)
C8C C10C 1.48(3)
C8C C9C 1.54(2)
C12C C14C 1.45(3)
C12C C15C 1.45(3)
C12C C13C 1.57(3)
C1D C17D 1.53(2)
C1D C2D 1.55(2)
C2D C3D 1.3900
C2D C7D 1.3900
C3D C4D 1.3900
C4D C5D 1.3900
C4D C8D 1.565(10)
C5D C6D 1.3900
C6D C7D 1.3900
C6D C12D 1.555(10)
C8D C11D 1.548(11)
C8D C9D 1.553(11)
C8D C10D 1.555(11)
C12D C15D 1.545(11)
C12D C14D 1.549(10)
C12D C13D 1.553(10)
C17D C18D 1.3900
C17D C22D 1.3900
C18D C19D 1.3900
C19D C20D 1.3900
C19D C23D 1.554(10)
C20D C21D 1.3900
C21D C22D 1.3900
C21D C27D 1.544(10)
C23D C24D 1.542(11)
C23D C26D 1.544(11)
C23D C25D 1.545(11)
C27D C29D 1.537(11)
C27D C30D 1.540(10)
C27D C28D 1.544(10)
C1E C2E 1.502(15)
C2E C3E 1.395(17)
C2E C7E 1.398(16)
C3E C4E 1.430(16)
C4E C5E 1.375(18)
C4E C8E 1.50(2)
C5E C6E 1.383(18)
C6E C7E 1.363(16)
C6E C12E 1.520(17)
C8E C10E 1.54(3)
C8E C11E 1.56(3)
C8E C9E 1.571(19)
C12E C17E 1.530(10)
C12E C13E 1.537(10)
C12E C14E 1.540(10)
C12E C15E 1.545(10)
C12E C18E 1.546(10)
C12E C16E 1.552(10)
O1S C1S 1.38(2)
C2S O2S 1.47(2)
O3S C3S 1.45(2)
O7S C7S 1.49(2)
O4S C4S 1.44(2)
O5S C5S 1.46(2)
O6S C6S 1.46(2)
C8S O8S 1.431(18)

loop_
_geom_torsion_atom_site_label_1
_geom_torsion_atom_site_label_2
_geom_torsion_atom_site_label_3
_geom_torsion_atom_site_label_4
_geom_torsion
O1 Tb1 Ni1 O2B 158.0(3)
O2 Tb1 Ni1 O2B -102.4(3)
O6 Tb1 Ni1 O2B -134.1(3)
O3 Tb1 Ni1 O2B 99.3(3)
O1B Tb1 Ni1 O2B 0.4(3)
O2C Tb1 Ni1 O2B 160.7(6)
O8 Tb1 Ni1 O2B 78.0(3)
O1A Tb1 Ni1 O2B -58.2(3)
O2A Tb1 Ni1 O2B -0.6(4)
C1A Tb1 Ni1 O2B -33.8(4)
Ni4 Tb1 Ni1 O2B -170.2(2)
O1 Tb1 Ni1 O2 -99.6(3)
O6 Tb1 Ni1 O2 -31.7(3)
O3 Tb1 Ni1 O2 -158.4(4)
O1B Tb1 Ni1 O2 102.8(3)
O2C Tb1 Ni1 O2 -97.0(7)
O8 Tb1 Ni1 O2 -179.6(4)
O1A Tb1 Ni1 O2 44.2(3)
O2A Tb1 Ni1 O2 101.8(4)
C1A Tb1 Ni1 O2 68.6(4)
Ni4 Tb1 Ni1 O2 -67.8(3)
O1 Tb1 Ni1 N5 67.7(4)
O2 Tb1 Ni1 N5 167.3(5)
O6 Tb1 Ni1 N5 135.5(4)
O3 Tb1 Ni1 N5 8.9(5)
O1B Tb1 Ni1 N5 -89.9(5)
O2C Tb1 Ni1 N5 70.3(7)
O8 Tb1 Ni1 N5 -12.3(5)
O1A Tb1 Ni1 N5 -148.5(5)
O2A Tb1 Ni1 N5 -90.9(5)
C1A Tb1 Ni1 N5 -124.2(5)
Ni4 Tb1 Ni1 N5 99.5(4)
O1 Tb1 Ni1 O2E -118.0(3)
O2 Tb1 Ni1 O2E -18.4(4)
O6 Tb1 Ni1 O2E -50.2(3)
O3 Tb1 Ni1 O2E -176.8(4)
O1B Tb1 Ni1 O2E 84.4(4)
O2C Tb1 Ni1 O2E -115.4(7)
O8 Tb1 Ni1 O2E 162.0(4)
O1A Tb1 Ni1 O2E 25.8(4)
O2A Tb1 Ni1 O2E 83.4(4)
C1A Tb1 Ni1 O2E 50.1(5)
Ni4 Tb1 Ni1 O2E -86.2(3)
O1 Tb1 Ni1 O3 58.8(3)
O2 Tb1 Ni1 O3 158.4(4)
O6 Tb1 Ni1 O3 126.6(3)
O1B Tb1 Ni1 O3 -98.8(3)
O2C Tb1 Ni1 O3 61.4(7)
O8 Tb1 Ni1 O3 -21.2(4)
O1A Tb1 Ni1 O3 -157.4(3)
O2A Tb1 Ni1 O3 -99.9(4)
C1A Tb1 Ni1 O3 -133.1(4)
Ni4 Tb1 Ni1 O3 90.6(3)
O1 Tb1 Ni1 O4 -24.1(3)
O2 Tb1 Ni1 O4 75.5(3)
O6 Tb1 Ni1 O4 43.7(3)
O3 Tb1 Ni1 O4 -82.9(3)
O1B Tb1 Ni1 O4 178.3(3)
O2C Tb1 Ni1 O4 -21.5(6)
O8 Tb1 Ni1 O4 -104.1(3)
O1A Tb1 Ni1 O4 119.7(3)
O2A Tb1 Ni1 O4 177.2(4)
C1A Tb1 Ni1 O4 144.0(4)
Ni4 Tb1 Ni1 O4 7.7(2)
O1 Tb1 Ni4 O1C -101.1(3)
O2 Tb1 Ni4 O1C 159.7(3)
O6 Tb1 Ni4 O1C 100.0(3)
O3 Tb1 Ni4 O1C -133.0(3)
O1B Tb1 Ni4 O1C 164.2(6)
O2C Tb1 Ni4 O1C 0.9(3)
O8 Tb1 Ni4 O1C -58.1(3)
O1A Tb1 Ni4 O1C 77.8(3)
O2A Tb1 Ni4 O1C 20.9(4)
C1A Tb1 Ni4 O1C 53.5(4)
Ni1 Tb1 Ni4 O1C -168.9(2)
O2 Tb1 Ni4 O1 -99.2(3)
O6 Tb1 Ni4 O1 -158.9(4)
O3 Tb1 Ni4 O1 -31.9(3)
O1B Tb1 Ni4 O1 -94.7(6)
O2C Tb1 Ni4 O1 102.1(3)
O8 Tb1 Ni4 O1 43.0(3)
O1A Tb1 Ni4 O1 178.9(3)
O2A Tb1 Ni4 O1 122.0(4)
C1A Tb1 Ni4 O1 154.6(5)
Ni1 Tb1 Ni4 O1 -67.7(3)
O1 Tb1 Ni4 O1D -17.8(4)
O2 Tb1 Ni4 O1D -116.9(4)
O6 Tb1 Ni4 O1D -176.7(4)
O3 Tb1 Ni4 O1D -49.7(4)
O1B Tb1 Ni4 O1D -112.5(7)
O2C Tb1 Ni4 O1D 84.3(4)
O8 Tb1 Ni4 O1D 25.2(4)
O1A Tb1 Ni4 O1D 161.1(4)
O2A Tb1 Ni4 O1D 104.2(4)
C1A Tb1 Ni4 O1D 136.8(5)
Ni1 Tb1 Ni4 O1D -85.5(3)
O1 Tb1 Ni4 O6 158.9(4)
O2 Tb1 Ni4 O6 59.7(3)
O3 Tb1 Ni4 O6 127.0(3)
O1B Tb1 Ni4 O6 64.2(6)
O2C Tb1 Ni4 O6 -99.0(3)
O8 Tb1 Ni4 O6 -158.1(3)
O1A Tb1 Ni4 O6 -22.2(4)
O2A Tb1 Ni4 O6 -79.1(4)
C1A Tb1 Ni4 O6 -46.5(5)
Ni1 Tb1 Ni4 O6 91.2(3)
O1 Tb1 Ni4 O5 75.2(3)
O2 Tb1 Ni4 O5 -24.0(3)
O6 Tb1 Ni4 O5 -83.7(3)
O3 Tb1 Ni4 O5 43.3(3)
O1B Tb1 Ni4 O5 -19.5(6)
O2C Tb1 Ni4 O5 177.2(3)
O8 Tb1 Ni4 O5 118.2(3)
O1A Tb1 Ni4 O5 -105.9(3)
O2A Tb1 Ni4 O5 -162.8(3)
C1A Tb1 Ni4 O5 -130.2(4)
Ni1 Tb1 Ni4 O5 7.4(2)
O1 Tb1 Ni4 O7 169.0(5)
O2 Tb1 Ni4 O7 69.9(4)
O6 Tb1 Ni4 O7 10.1(5)
O3 Tb1 Ni4 O7 137.2(4)
O1B Tb1 Ni4 O7 74.3(7)
O2C Tb1 Ni4 O7 -88.9(4)
O8 Tb1 Ni4 O7 -147.9(4)
O1A Tb1 Ni4 O7 -12.1(4)
O2A Tb1 Ni4 O7 -68.9(5)
C1A Tb1 Ni4 O7 -36.4(5)
Ni1 Tb1 Ni4 O7 101.3(4)
O1C Ni4 O1 Ni2 -155.2(3)
O1D Ni4 O1 Ni2 -67.5(3)
O6 Ni4 O1 Ni2 111.1(3)
O5 Ni4 O1 Ni2 24.1(3)
O7 Ni4 O1 Ni2 49(3)
Tb1 Ni4 O1 Ni2 125.3(4)
O1C Ni4 O1 Tb1 79.5(3)
O1D Ni4 O1 Tb1 167.2(3)
O6 Ni4 O1 Tb1 -14.2(3)
O5 Ni4 O1 Tb1 -101.2(3)
O7 Ni4 O1 Tb1 -77(3)
O2D Ni2 O1 Ni4 72.9(3)
N2 Ni2 O1 Ni4 -52.7(17)
N1 Ni2 O1 Ni4 172.1(3)
O5 Ni2 O1 Ni4 -23.3(3)
O4 Ni2 O1 Ni4 -97.0(3)
O2D Ni2 O1 Tb1 -175.3(4)
N2 Ni2 O1 Tb1 59.1(18)
N1 Ni2 O1 Tb1 -76.0(4)
O5 Ni2 O1 Tb1 88.6(4)
O4 Ni2 O1 Tb1 14.8(4)
O2 Tb1 O1 Ni4 80.7(3)
O6 Tb1 O1 Ni4 13.0(2)
O3 Tb1 O1 Ni4 146.2(3)
O1B Tb1 O1 Ni4 148.3(3)
O2C Tb1 O1 Ni4 -64.7(3)
O8 Tb1 O1 Ni4 -138.8(3)
O1A Tb1 O1 Ni4 -1.6(5)
O2A Tb1 O1 Ni4 -89.4(4)
C1A Tb1 O1 Ni4 -46.0(7)
Ni1 Tb1 O1 Ni4 114.4(2)
O2 Tb1 O1 Ni2 -28.6(4)
O6 Tb1 O1 Ni2 -96.3(4)
O3 Tb1 O1 Ni2 37.0(3)
O1B Tb1 O1 Ni2 39.1(6)
O2C Tb1 O1 Ni2 -174.0(4)
O8 Tb1 O1 Ni2 111.9(4)
O1A Tb1 O1 Ni2 -110.9(5)
O2A Tb1 O1 Ni2 161.3(4)
C1A Tb1 O1 Ni2 -155.2(6)
Ni4 Tb1 O1 Ni2 -109.3(5)
Ni1 Tb1 O1 Ni2 5.1(3)
O1E Ni3 O2 Ni1 70.4(3)
N4 Ni3 O2 Ni1 171.7(3)
N3 Ni3 O2 Ni1 -64.6(15)
O4 Ni3 O2 Ni1 -23.7(3)
O5 Ni3 O2 Ni1 -97.7(3)
O1E Ni3 O2 Tb1 -177.0(4)
N4 Ni3 O2 Tb1 -75.6(4)
N3 Ni3 O2 Tb1 48.1(16)
O4 Ni3 O2 Tb1 88.9(3)
O5 Ni3 O2 Tb1 14.9(4)
O2B Ni1 O2 Ni3 -156.4(3)
N5 Ni1 O2 Ni3 59(2)
O2E Ni1 O2 Ni3 -67.4(3)
O3 Ni1 O2 Ni3 111.2(3)
O4 Ni1 O2 Ni3 24.6(3)
Tb1 Ni1 O2 Ni3 125.8(4)
O2B Ni1 O2 Tb1 77.9(3)
N5 Ni1 O2 Tb1 -66(2)
O2E Ni1 O2 Tb1 166.8(3)
O3 Ni1 O2 Tb1 -14.6(3)
O4 Ni1 O2 Tb1 -101.2(3)
O1 Tb1 O2 Ni3 -29.2(3)
O6 Tb1 O2 Ni3 37.1(3)
O3 Tb1 O2 Ni3 -96.1(4)
O1B Tb1 O2 Ni3 -173.6(4)
O2C Tb1 O2 Ni3 37.8(6)
O8 Tb1 O2 Ni3 -108.8(5)
O1A Tb1 O2 Ni3 112.3(4)
O2A Tb1 O2 Ni3 142.1(3)
C1A Tb1 O2 Ni3 125.3(4)
Ni4 Tb1 O2 Ni3 5.0(3)
Ni1 Tb1 O2 Ni3 -109.4(4)
O1 Tb1 O2 Ni1 80.2(3)
O6 Tb1 O2 Ni1 146.6(3)
O3 Tb1 O2 Ni1 13.3(2)
O1B Tb1 O2 Ni1 -64.1(3)
O2C Tb1 O2 Ni1 147.2(3)
O8 Tb1 O2 Ni1 0.6(5)
O1A Tb1 O2 Ni1 -138.3(3)
O2A Tb1 O2 Ni1 -108.5(3)
C1A Tb1 O2 Ni1 -125.3(4)
Ni4 Tb1 O2 Ni1 114.4(2)
O2B Ni1 O3 C1 112.5(8)
O2 Ni1 O3 C1 -152.9(8)
N5 Ni1 O3 C1 19.2(8)
O2E Ni1 O3 C1 -133(4)
O4 Ni1 O3 C1 -71.8(8)
Tb1 Ni1 O3 C1 -167.2(9)
O2B Ni1 O3 Tb1 -80.3(3)
O2 Ni1 O3 Tb1 14.3(3)
N5 Ni1 O3 Tb1 -173.6(4)
O2E Ni1 O3 Tb1 34(4)
O4 Ni1 O3 Tb1 95.4(3)
O1 Tb1 O3 C1 50.9(9)
O2 Tb1 O3 C1 152.5(10)
O6 Tb1 O3 C1 101.3(9)
O1B Tb1 O3 C1 -127.8(10)
O2C Tb1 O3 C1 8.2(10)
O8 Tb1 O3 C1 -36.0(9)
O1A Tb1 O3 C1 -160.1(9)
O2A Tb1 O3 C1 -84.0(10)
C1A Tb1 O3 C1 -119.3(10)
Ni4 Tb1 O3 C1 69.5(9)
Ni1 Tb1 O3 C1 165.4(11)
O1 Tb1 O3 Ni1 -114.5(3)
O2 Tb1 O3 Ni1 -12.9(2)
O6 Tb1 O3 Ni1 -64.1(3)
O1B Tb1 O3 Ni1 66.8(3)
O2C Tb1 O3 Ni1 -157.1(3)
O8 Tb1 O3 Ni1 158.7(4)
O1A Tb1 O3 Ni1 34.5(5)
O2A Tb1 O3 Ni1 110.6(4)
C1A Tb1 O3 Ni1 75.4(6)
Ni4 Tb1 O3 Ni1 -95.8(2)
O2B Ni1 O4 C6 -172(3)
O2 Ni1 O4 C6 -159.5(10)
N5 Ni1 O4 C6 26.2(10)
O2E Ni1 O4 C6 -66.0(10)
O3 Ni1 O4 C6 117.6(10)
Tb1 Ni1 O4 C6 160.0(10)
O2B Ni1 O4 Ni3 -35(4)
O2 Ni1 O4 Ni3 -22.7(2)
N5 Ni1 O4 Ni3 162.9(3)
O2E Ni1 O4 Ni3 70.8(3)
O3 Ni1 O4 Ni3 -105.6(3)
Tb1 Ni1 O4 Ni3 -63.19(19)
O2B Ni1 O4 Ni2 66(4)
O2 Ni1 O4 Ni2 77.9(3)
N5 Ni1 O4 Ni2 -96.4(4)
O2E Ni1 O4 Ni2 171.4(4)
O3 Ni1 O4 Ni2 -4.9(3)
Tb1 Ni1 O4 Ni2 37.5(3)
O1E Ni3 O4 C6 80.7(8)
O2 Ni3 O4 C6 170.5(8)
N4 Ni3 O4 C6 -136.5(10)
N3 Ni3 O4 C6 -18.0(8)
O5 Ni3 O4 C6 -77.6(8)
O1E Ni3 O4 Ni1 -66.8(3)
O2 Ni3 O4 Ni1 22.9(3)
N4 Ni3 O4 Ni1 75.9(10)
N3 Ni3 O4 Ni1 -165.5(3)
O5 Ni3 O4 Ni1 134.9(3)
O1E Ni3 O4 Ni2 175.4(3)
O2 Ni3 O4 Ni2 -94.9(3)
N4 Ni3 O4 Ni2 -41.9(10)
N3 Ni3 O4 Ni2 76.7(3)
O5 Ni3 O4 Ni2 17.1(3)
O2D Ni2 O4 C6 21.4(11)
O1 Ni2 O4 C6 173.5(6)
N2 Ni2 O4 C6 2.8(6)
N1 Ni2 O4 C6 -94.9(6)
O5 Ni2 O4 C6 100.5(6)
O2D Ni2 O4 Ni1 165.7(7)
O1 Ni2 O4 Ni1 -42.2(4)
N2 Ni2 O4 Ni1 147.1(5)
N1 Ni2 O4 Ni1 49.4(4)
O5 Ni2 O4 Ni1 -115.2(4)
O2D Ni2 O4 Ni3 -96.9(8)
O1 Ni2 O4 Ni3 55.1(3)
N2 Ni2 O4 Ni3 -115.5(4)
N1 Ni2 O4 Ni3 146.8(3)
O5 Ni2 O4 Ni3 -17.8(3)
O1C Ni4 O5 C11 -150(3)
O1 Ni4 O5 C11 -158.4(10)
O1D Ni4 O5 C11 -65.6(10)
O6 Ni4 O5 C11 118.4(10)
O7 Ni4 O5 C11 24.8(11)
Tb1 Ni4 O5 C11 160.8(10)
O1C Ni4 O5 Ni2 -14(4)
O1 Ni4 O5 Ni2 -22.4(3)
O1D Ni4 O5 Ni2 70.4(3)
O6 Ni4 O5 Ni2 -105.5(3)
O7 Ni4 O5 Ni2 160.9(3)
Tb1 Ni4 O5 Ni2 -63.2(2)
O1C Ni4 O5 Ni3 87(4)
O1 Ni4 O5 Ni3 78.9(4)
O1D Ni4 O5 Ni3 171.7(4)
O6 Ni4 O5 Ni3 -4.3(4)
O7 Ni4 O5 Ni3 -97.9(4)
Tb1 Ni4 O5 Ni3 38.1(3)
O2D Ni2 O5 C11 78.7(8)
O1 Ni2 O5 C11 167.0(8)
N2 Ni2 O5 C11 -18.7(8)
N1 Ni2 O5 C11 -136.1(11)
O4 Ni2 O5 C11 -79.5(8)
O2D Ni2 O5 Ni4 -65.8(3)
O1 Ni2 O5 Ni4 22.5(3)
N2 Ni2 O5 Ni4 -163.3(3)
N1 Ni2 O5 Ni4 79.4(10)
O4 Ni2 O5 Ni4 136.0(3)
O2D Ni2 O5 Ni3 175.4(3)
O1 Ni2 O5 Ni3 -96.3(3)
N2 Ni2 O5 Ni3 77.9(3)
N1 Ni2 O5 Ni3 -39.4(10)
O4 Ni2 O5 Ni3 17.1(3)
O1E Ni3 O5 C11 28.1(11)
O2 Ni3 O5 C11 175.5(6)
N4 Ni3 O5 C11 -94.7(7)
N3 Ni3 O5 C11 3.6(7)
O4 Ni3 O5 C11 101.8(7)
O1E Ni3 O5 Ni4 170.0(6)
O2 Ni3 O5 Ni4 -42.5(4)
N4 Ni3 O5 Ni4 47.2(4)
N3 Ni3 O5 Ni4 145.6(5)
O4 Ni3 O5 Ni4 -116.2(4)
O1E Ni3 O5 Ni2 -91.6(8)
O2 Ni3 O5 Ni2 55.9(3)
N4 Ni3 O5 Ni2 145.6(3)
N3 Ni3 O5 Ni2 -116.0(4)
O4 Ni3 O5 Ni2 -17.8(3)
O1C Ni4 O6 C16 114.0(8)
O1 Ni4 O6 C16 -151.5(8)
O1D Ni4 O6 C16 -134(4)
O5 Ni4 O6 C16 -70.9(8)
O7 Ni4 O6 C16 21.5(8)
Tb1 Ni4 O6 C16 -165.5(9)
O1C Ni4 O6 Tb1 -80.5(3)
O1 Ni4 O6 Tb1 14.0(3)
O1D Ni4 O6 Tb1 32(4)
O5 Ni4 O6 Tb1 94.6(3)
O7 Ni4 O6 Tb1 -173.0(3)
O1 Tb1 O6 C16 151.4(9)
O2 Tb1 O6 C16 50.4(8)
O3 Tb1 O6 C16 100.6(8)
O1B Tb1 O6 C16 7.6(10)
O2C Tb1 O6 C16 -129.1(9)
O8 Tb1 O6 C16 -162.8(8)
O1A Tb1 O6 C16 -38.0(8)
O2A Tb1 O6 C16 -74.8(9)
C1A Tb1 O6 C16 -54.9(9)
Ni4 Tb1 O6 C16 164.1(10)
Ni1 Tb1 O6 C16 68.7(8)
O1 Tb1 O6 Ni4 -12.7(2)
O2 Tb1 O6 Ni4 -113.7(3)
O3 Tb1 O6 Ni4 -63.5(3)
O1B Tb1 O6 Ni4 -156.5(3)
O2C Tb1 O6 Ni4 66.7(3)
O8 Tb1 O6 Ni4 33.1(5)
O1A Tb1 O6 Ni4 157.9(4)
O2A Tb1 O6 Ni4 121.0(3)
C1A Tb1 O6 Ni4 141.0(4)
Ni1 Tb1 O6 Ni4 -95.4(2)
O1C Ni4 O7 C21 20(3)
O1 Ni4 O7 C21 176(3)
O1D Ni4 O7 C21 -68(3)
O6 Ni4 O7 C21 114(3)
O5 Ni4 O7 C21 -160(3)
Tb1 Ni4 O7 C21 107(3)
O1 Tb1 O1A C1A -124.2(8)
O2 Tb1 O1A C1A 150.2(9)
O6 Tb1 O1A C1A -138.3(9)
O3 Tb1 O1A C1A 106.7(9)
O1B Tb1 O1A C1A 74.4(9)
O2C Tb1 O1A C1A -64.8(9)
O8 Tb1 O1A C1A 1.0(10)
O2A Tb1 O1A C1A -1.3(8)
Ni4 Tb1 O1A C1A -125.1(8)
Ni1 Tb1 O1A C1A 126.9(8)
O1 Tb1 O2A C1A 130.6(8)
O2 Tb1 O2A C1A -36.5(9)
O6 Tb1 O2A C1A 46.8(8)
O3 Tb1 O2A C1A -128.1(8)
O1B Tb1 O2A C1A -82.8(8)
O2C Tb1 O2A C1A 104.7(8)
O8 Tb1 O2A C1A -176.8(8)
O1A Tb1 O2A C1A 1.2(8)
Ni4 Tb1 O2A C1A 85.3(8)
Ni1 Tb1 O2A C1A -81.9(8)
O1 Tb1 O1B C1B -46.0(13)
O2 Tb1 O1B C1B 27.4(11)
O6 Tb1 O1B C1B 69.1(12)
O3 Tb1 O1B C1B -44.0(11)
O2C Tb1 O1B C1B -178.3(10)
O8 Tb1 O1B C1B -117.2(11)
O1A Tb1 O1B C1B 114.9(11)
O2A Tb1 O1B C1B 171.9(12)
C1A Tb1 O1B C1B 141.9(12)
Ni4 Tb1 O1B C1B 22.8(15)
Ni1 Tb1 O1B C1B -7.2(10)
O2 Ni1 O2B C1B -35.8(8)
N5 Ni1 O2B C1B 138.4(9)
O2E Ni1 O2B C1B -129.6(8)
O3 Ni1 O2B C1B 46.7(8)
O4 Ni1 O2B C1B -24(4)
Tb1 Ni1 O2B C1B 4.6(8)
O1 Ni4 O1C C1C -39.8(9)
O1D Ni4 O1C C1C -132.8(9)
O6 Ni4 O1C C1C 43.0(9)
O5 Ni4 O1C C1C -48(4)
O7 Ni4 O1C C1C 137.0(9)
Tb1 Ni4 O1C C1C 1.1(8)
O1 Tb1 O2C C1C 30.7(11)
O2 Tb1 O2C C1C -42.0(13)
O6 Tb1 O2C C1C -41.3(11)
O3 Tb1 O2C C1C 72.0(12)
O1B Tb1 O2C C1C -177.1(10)
O8 Tb1 O2C C1C 116.4(12)
O1A Tb1 O2C C1C -115.5(12)
O2A Tb1 O2C C1C -167.2(12)
C1A Tb1 O2C C1C -139.5(12)
Ni4 Tb1 O2C C1C -4.5(11)
Ni1 Tb1 O2C C1C 28.0(16)
O1C Ni4 O1D C1D 123.3(11)
O1 Ni4 O1D C1D 28.4(11)
O6 Ni4 O1D C1D 11(5)
O5 Ni4 O1D C1D -51.9(11)
O7 Ni4 O1D C1D -144.6(11)
Tb1 Ni4 O1D C1D 40.2(12)
O1 Ni2 O2D C1D -46.2(11)
N2 Ni2 O2D C1D 124.2(11)
N1 Ni2 O2D C1D -137.6(11)
O5 Ni2 O2D C1D 31.8(11)
O4 Ni2 O2D C1D 107.7(12)
O2 Ni3 O1E C1E -42.8(10)
N4 Ni3 O1E C1E -132.4(9)
N3 Ni3 O1E C1E 128.0(10)
O4 Ni3 O1E C1E 35.8(10)
O5 Ni3 O1E C1E 106.6(11)
O2B Ni1 O2E C1E 124.9(9)
O2 Ni1 O2E C1E 30.0(9)
N5 Ni1 O2E C1E -142.0(9)
O3 Ni1 O2E C1E 10(4)
O4 Ni1 O2E C1E -50.8(8)
Tb1 Ni1 O2E C1E 42.1(9)
O2D Ni2 N1 C5 -32.3(11)
O1 Ni2 N1 C5 -122.0(10)
N2 Ni2 N1 C5 66.3(11)
O5 Ni2 N1 C5 -177.1(9)
O4 Ni2 N1 C5 127.8(10)
O2D Ni2 N1 C1 137.6(7)
O1 Ni2 N1 C1 47.8(7)
N2 Ni2 N1 C1 -123.8(7)
O5 Ni2 N1 C1 -7.3(14)
O4 Ni2 N1 C1 -62.4(7)
O2D Ni2 N2 C10 2.6(18)
O1 Ni2 N2 C10 127.5(19)
N1 Ni2 N2 C10 -97.7(17)
O5 Ni2 N2 C10 98.7(17)
O4 Ni2 N2 C10 175.6(18)
O2D Ni2 N2 C6 -175.9(7)
O1 Ni2 N2 C6 -51(2)
N1 Ni2 N2 C6 83.8(7)
O5 Ni2 N2 C6 -79.7(7)
O4 Ni2 N2 C6 -2.8(6)
O1E Ni3 N3 C15 7.4(18)
O2 Ni3 N3 C15 141.7(17)
N4 Ni3 N3 C15 -95.3(18)
O4 Ni3 N3 C15 101.8(18)
O5 Ni3 N3 C15 178.2(19)
O1E Ni3 N3 C11 -174.3(7)
O2 Ni3 N3 C11 -40.0(19)
N4 Ni3 N3 C11 83.0(7)
O4 Ni3 N3 C11 -79.9(7)
O5 Ni3 N3 C11 -3.5(6)
O1E Ni3 N4 C16 139.0(8)
O2 Ni3 N4 C16 48.5(8)
N3 Ni3 N4 C16 -120.7(8)
O4 Ni3 N4 C16 -3.1(15)
O5 Ni3 N4 C16 -60.3(8)
O1E Ni3 N4 C20 -28.0(10)
O2 Ni3 N4 C20 -118.5(10)
N3 Ni3 N4 C20 72.3(10)
O4 Ni3 N4 C20 -170.0(9)
O5 Ni3 N4 C20 132.7(10)
O2B Ni1 N5 C22 -130(4)
O2 Ni1 N5 C22 15(6)
O2E Ni1 N5 C22 141(4)
O3 Ni1 N5 C22 -37(4)
O4 Ni1 N5 C22 49(4)
Tb1 Ni1 N5 C22 -43(4)
Ni1 O3 C1 N1 74.7(12)
Tb1 O3 C1 N1 -88.0(13)
Ni1 O3 C1 C2 -104.1(11)
Tb1 O3 C1 C2 93.1(12)
C5 N1 C1 O3 -174.7(10)
Ni2 N1 C1 O3 14.0(13)
C5 N1 C1 C2 4.2(16)
Ni2 N1 C1 C2 -167.1(9)
O3 C1 C2 C3 175.4(13)
N1 C1 C2 C3 -3(2)
C1 C2 C3 C4 0(2)
C2 C3 C4 C5 3(3)
C1 N1 C5 C4 -1(2)
Ni2 N1 C5 C4 167.9(12)
C1 N1 C5 Cl1 174.7(8)
Ni2 N1 C5 Cl1 -16.1(14)
C3 C4 C5 N1 -2(2)
C3 C4 C5 Cl1 -178.3(12)
C10 N2 C6 O4 -174.6(11)
Ni2 N2 C6 O4 4.4(10)
C10 N2 C6 C7 7.3(19)
Ni2 N2 C6 C7 -173.7(11)
Ni1 O4 C6 N2 -135.5(9)
Ni3 O4 C6 N2 95.3(10)
Ni2 O4 C6 N2 -4.2(9)
Ni1 O4 C6 C7 42.6(17)
Ni3 O4 C6 C7 -86.6(13)
Ni2 O4 C6 C7 173.9(11)
N2 C6 C7 C8 -6.1(19)
O4 C6 C7 C8 176.0(11)
C6 C7 C8 C9 2(2)
C7 C8 C9 C10 1(2)
C6 N2 C10 C9 -4(2)
Ni2 N2 C10 C9 177.5(12)
C6 N2 C10 Cl2 175.7(9)
Ni2 N2 C10 Cl2 -3(2)
C8 C9 C10 N2 0(2)
C8 C9 C10 Cl2 -179.5(12)
Ni4 O5 C11 N3 -137.2(8)
Ni2 O5 C11 N3 95.1(10)
Ni3 O5 C11 N3 -5.3(10)
Ni4 O5 C11 C12 43(2)
Ni2 O5 C11 C12 -84.4(15)
Ni3 O5 C11 C12 175.2(14)
C15 N3 C11 O5 -175.4(12)
Ni3 N3 C11 O5 5.7(10)
C15 N3 C11 C12 4(2)
Ni3 N3 C11 C12 -174.8(13)
O5 C11 C12 C13 176.7(16)
N3 C11 C12 C13 -3(3)
C11 C12 C13 C14 1(3)
C12 C13 C14 C15 -2(4)
C11 N3 C15 C14 -4(2)
Ni3 N3 C15 C14 173.7(15)
C11 N3 C15 Cl3 175.8(10)
Ni3 N3 C15 Cl3 -6(2)
C13 C14 C15 N3 3(3)
C13 C14 C15 Cl3 -177.0(17)
Ni4 O6 C16 N4 73.8(12)
Tb1 O6 C16 N4 -87.2(12)
Ni4 O6 C16 C17 -108.2(11)
Tb1 O6 C16 C17 90.8(11)
C20 N4 C16 O6 -177.9(10)
Ni3 N4 C16 O6 13.6(13)
C20 N4 C16 C17 4.2(16)
Ni3 N4 C16 C17 -164.3(9)
O6 C16 C17 C18 178.5(12)
N4 C16 C17 C18 -3.6(18)
C16 C17 C18 C19 1(2)
C17 C18 C19 C20 0(2)
C16 N4 C20 C19 -2.6(19)
Ni3 N4 C20 C19 163.9(10)
C16 N4 C20 Cl4 174.0(8)
Ni3 N4 C20 Cl4 -19.4(14)
C18 C19 C20 N4 0(2)
C18 C19 C20 Cl4 -176.3(11)
Ni1 N5 C22 C23 32(59)
Tb1 O1A C1A O2A 2.2(14)
Tb1 O1A C1A C2A 179.9(12)
Tb1 O2A C1A O1A -2.2(14)
Tb1 O2A C1A C2A -179.9(12)
O1 Tb1 C1A O1A 92.9(10)
O2 Tb1 C1A O1A -30.8(9)
O6 Tb1 C1A O1A 39.8(8)
O3 Tb1 C1A O1A -105.2(8)
O1B Tb1 C1A O1A -96.4(9)
O2C Tb1 C1A O1A 111.5(9)
O8 Tb1 C1A O1A -179.2(8)
O2A Tb1 C1A O1A 177.8(14)
Ni4 Tb1 C1A O1A 64.7(9)
Ni1 Tb1 C1A O1A -63.7(9)
O1 Tb1 C1A O2A -84.9(9)
O2 Tb1 C1A O2A 151.4(7)
O6 Tb1 C1A O2A -138.0(7)
O3 Tb1 C1A O2A 77.0(9)
O1B Tb1 C1A O2A 85.8(8)
O2C Tb1 C1A O2A -66.3(8)
O8 Tb1 C1A O2A 3.0(8)
O1A Tb1 C1A O2A -177.8(14)
Ni4 Tb1 C1A O2A -113.0(7)
Ni1 Tb1 C1A O2A 118.5(7)
O1 Tb1 C1A C2A 88(100)
O2 Tb1 C1A C2A -36(100)
O6 Tb1 C1A C2A 35(100)
O3 Tb1 C1A C2A -110(100)
O1B Tb1 C1A C2A -101(100)
O2C Tb1 C1A C2A 107(100)
O8 Tb1 C1A C2A 176(100)
O1A Tb1 C1A C2A -5(100)
O2A Tb1 C1A C2A 173(100)
Ni4 Tb1 C1A C2A 60(100)
Ni1 Tb1 C1A C2A -69(100)
O1A C1A C2A C3A 7.5(18)
O2A C1A C2A C3A -174.8(10)
Tb1 C1A C2A C3A 12(100)
O1A C1A C2A C7A -174.2(11)
O2A C1A C2A C7A 3.5(17)
Tb1 C1A C2A C7A -169(100)
C7A C2A C3A C4A 0.0
C1A C2A C3A C4A 178.4(11)
C7A C2A C3A O3A -178.5(12)
C1A C2A C3A O3A -0.1(14)
C2A C3A C4A C5A 0.0
O3A C3A C4A C5A 178.5(12)
C2A C3A C4A C12A -171.9(11)
O3A C3A C4A C12A 6.6(12)
C3A C4A C5A C6A 0.0
C12A C4A C5A C6A 171.7(11)
C4A C5A C6A C7A 0.0
C4A C5A C6A C8A -175.0(10)
C5A C6A C7A C2A 0.0
C8A C6A C7A C2A 174.7(11)
C5A C6A C7A O4A 176.2(15)
C8A C6A C7A O4A -9.1(16)
C3A C2A C7A C6A 0.0
C1A C2A C7A C6A -178.3(11)
C3A C2A C7A O4A -176.1(15)
C1A C2A C7A O4A 5.5(16)
C5A C6A C8A C10A -71.4(12)
C7A C6A C8A C10A 113.8(11)
C5A C6A C8A C11A 166.5(10)
C7A C6A C8A C11A -8.4(14)
C5A C6A C8A C9A 46.7(12)
C7A C6A C8A C9A -128.2(10)
C3A C4A C12A C14A -66.6(12)
C5A C4A C12A C14A 121.5(10)
C3A C4A C12A C13A 173.0(9)
C5A C4A C12A C13A 1.2(13)
C3A C4A C12A C15A 53.5(13)
C5A C4A C12A C15A -118.4(10)
Ni1 O2B C1B O1B -10.7(15)
Ni1 O2B C1B C2B 168.8(7)
Tb1 O1B C1B O2B 13.6(18)
Tb1 O1B C1B C2B -165.9(7)
O2B C1B C2B C3B -178.4(11)
O1B C1B C2B C3B 1.2(16)
O2B C1B C2B C7B 1.0(16)
O1B C1B C2B C7B -179.5(11)
C7B C2B C3B O3B 176.3(12)
C1B C2B C3B O3B -4.4(19)
C7B C2B C3B C4B 2(2)
C1B C2B C3B C4B -178.5(12)
C2B C3B C4B C5B 0(2)
O3B C3B C4B C5B -174.8(13)
C2B C3B C4B C8B 179.1(15)
O3B C3B C4B C8B 5(2)
C3B C4B C5B C6B -2(2)
C8B C4B C5B C6B 178.6(17)
C4B C5B C6B C7B 2(3)
C4B C5B C6B C12B 176.8(15)
C3B C2B C7B C6B -1.8(19)
C1B C2B C7B C6B 178.8(12)
C5B C6B C7B C2B 0(2)
C12B C6B C7B C2B -174.9(13)
C5B C4B C8B C11B 5(3)
C3B C4B C8B C11B -174.5(17)
C5B C4B C8B C9B -121.3(18)
C3B C4B C8B C9B 59(2)
C5B C4B C8B C10B 124.2(18)
C3B C4B C8B C10B -55(2)
C5B C6B C12B C17B -175(2)
C7B C6B C12B C17B 0(2)
C5B C6B C12B C16B -48(2)
C7B C6B C12B C16B 127(2)
C5B C6B C12B C15B 133.4(19)
C7B C6B C12B C15B -52(2)
C5B C6B C12B C14B 11(2)
C7B C6B C12B C14B -174.3(18)
C5B C6B C12B C13B -106(2)
C7B C6B C12B C13B 68(2)
C5B C6B C12B C18B 68(2)
C7B C6B C12B C18B -118(2)
Ni4 O1C C1C O2C -4.2(15)
Ni4 O1C C1C C2C 175.4(7)
Tb1 O2C C1C O1C 7.1(19)
Tb1 O2C C1C C2C -172.5(7)
O1C C1C C2C C3C 169.7(12)
O2C C1C C2C C3C -10.7(18)
O1C C1C C2C C7C -8.3(16)
O2C C1C C2C C7C 171.3(11)
C7C C2C C3C O3C 179.1(13)
C1C C2C C3C O3C 1(2)
C7C C2C C3C C4C 0(2)
C1C C2C C3C C4C -178.5(13)
O3C C3C C4C C5C -179.7(16)
C2C C3C C4C C5C 0(2)
O3C C3C C4C C8C -2(2)
C2C C3C C4C C8C 178.0(15)
C3C C4C C5C C6C 0(3)
C8C C4C C5C C6C -178.3(16)
C4C C5C C6C C7C 1(3)
C4C C5C C6C C12C -176.8(19)
C3C C2C C7C C6C 1(2)
C1C C2C C7C C6C 179.2(13)
C5C C6C C7C C2C -1(2)
C12C C6C C7C C2C 176.4(16)
C5C C4C C8C C11C -116(2)
C3C C4C C8C C11C 65(2)
C5C C4C C8C C10C 121(2)
C3C C4C C8C C10C -57(2)
C5C C4C C8C C9C 2(2)
C3C C4C C8C C9C -176.4(16)
C7C C6C C12C C14C -117(2)
C5C C6C C12C C14C 60(3)
C7C C6C C12C C15C 13(3)
C5C C6C C12C C15C -169(2)
C7C C6C C12C C13C 123(2)
C5C C6C C12C C13C -59(3)
Ni2 O2D C1D O1D 2(2)
Ni2 O2D C1D C17D 166.8(11)
Ni2 O2D C1D C2D -165.4(11)
Ni4 O1D C1D O2D 9(2)
Ni4 O1D C1D C17D -155.9(12)
Ni4 O1D C1D C2D 176.3(11)
O2D C1D C2D C3D 169.7(13)
O1D C1D C2D C3D 1(2)
C17D C1D C2D C3D -96(4)
O2D C1D C2D C7D -13(2)
O1D C1D C2D C7D 178.0(12)
C17D C1D C2D C7D 81(3)
C7D C2D C3D O3D 179(2)
C1D C2D C3D O3D -4(2)
C7D C2D C3D C4D 0.0
C1D C2D C3D C4D 177(2)
O3D C3D C4D C5D -179(2)
C2D C3D C4D C5D 0.0
O3D C3D C4D C8D -3(3)
C2D C3D C4D C8D 177(2)
C3D C4D C5D C6D 0.0
C8D C4D C5D C6D -176(2)
C4D C5D C6D C7D 0.0
C4D C5D C6D C12D -175(2)
C5D C6D C7D C2D 0.0
C12D C6D C7D C2D 175(2)
C3D C2D C7D C6D 0.0
C1D C2D C7D C6D -177.3(18)
C3D C4D C8D C11D 67(2)
C5D C4D C8D C11D -116.4(17)
C3D C4D C8D C9D -173.9(15)
C5D C4D C8D C9D 3(2)
C3D C4D C8D C10D -53(2)
C5D C4D C8D C10D 123.4(18)
C7D C6D C12D C15D 80.2(17)
C5D C6D C12D C15D -104.8(17)
C7D C6D C12D C14D -32(2)
C5D C6D C12D C14D 143.2(17)
C7D C6D C12D C13D -167.9(16)
C5D C6D C12D C13D 7(3)
O2D C1D C17D C18D -153.7(14)
O1D C1D C17D C18D 12(2)
C2D C1D C17D C18D 108(4)
O2D C1D C17D C22D 31.0(19)
O1D C1D C17D C22D -162.8(13)
C2D C1D C17D C22D -67(3)
C22D C17D C18D O4D -180(3)
C1D C17D C18D O4D 5(3)
C22D C17D C18D C19D 0.0
C1D C17D C18D C19D -175(2)
O4D C18D C19D C20D 180(3)
C17D C18D C19D C20D 0.0
O4D C18D C19D C23D 12(3)
C17D C18D C19D C23D -168(2)
C18D C19D C20D C21D 0.0
C23D C19D C20D C21D 168(2)
C19D C20D C21D C22D 0.0
C19D C20D C21D C27D -176(2)
C20D C21D C22D C17D 0.0
C27D C21D C22D C17D 176(2)
C18D C17D C22D C21D 0.0
C1D C17D C22D C21D 175.5(19)
C20D C19D C23D C24D 124.1(18)
C18D C19D C23D C24D -68(2)
C20D C19D C23D C26D 6(2)
C18D C19D C23D C26D 174.3(16)
C20D C19D C23D C25D -116.8(19)
C18D C19D C23D C25D 51(2)
C20D C21D C27D C29D 61(2)
C22D C21D C27D C29D -115.4(17)
C20D C21D C27D C30D -179.0(16)
C22D C21D C27D C30D 5(2)
C20D C21D C27D C28D -55(2)
C22D C21D C27D C28D 129.3(16)
Ni3 O1E C1E O2E -1.1(17)
Ni3 O1E C1E C2E 176.8(7)
Ni1 O2E C1E O1E 8.6(15)
Ni1 O2E C1E C2E -169.2(7)
O1E C1E C2E C3E -174.4(11)
O2E C1E C2E C3E 3.6(16)
O1E C1E C2E C7E 6.2(15)
O2E C1E C2E C7E -175.7(10)
C7E C2E C3E O3E 179.5(12)
C1E C2E C3E O3E 0.1(19)
C7E C2E C3E C4E -1.4(19)
C1E C2E C3E C4E 179.2(11)
O3E C3E C4E C5E -179.0(13)
C2E C3E C4E C5E 2(2)
O3E C3E C4E C8E -1(2)
C2E C3E C4E C8E -179.8(14)
C3E C4E C5E C6E -1(2)
C8E C4E C5E C6E -179.4(15)
C4E C5E C6E C7E 0(2)
C4E C5E C6E C12E -179.8(13)
C5E C6E C7E C2E 1(2)
C12E C6E C7E C2E -179.6(12)
C3E C2E C7E C6E 0.1(19)
C1E C2E C7E C6E 179.5(11)
C5E C4E C8E C10E 117.4(17)
C3E C4E C8E C10E -61(2)
C5E C4E C8E C11E -118.9(17)
C3E C4E C8E C11E 63(2)
C5E C4E C8E C9E 0(2)
C3E C4E C8E C9E -178.2(14)
C7E C6E C12E C17E -8(2)
C5E C6E C12E C17E 172.0(15)
C7E C6E C12E C13E -60.4(18)
C5E C6E C12E C13E 119.2(16)
C7E C6E C12E C14E 177.9(15)
C5E C6E C12E C14E -2.5(19)
C7E C6E C12E C15E 56.4(18)
C5E C6E C12E C15E -124.0(16)
C7E C6E C12E C18E 115.5(16)
C5E C6E C12E C18E -64.9(17)
C7E C6E C12E C16E -129.7(16)
C5E C6E C12E C16E 49.9(18)
